data_7062070
loop_
_publ_author_name
'Yan, Han'
'Che, Zi-Wei'
'Sun, Wen-Bin'

_publ_section_title
;
 Multifunctional LnIII complexes with SMM, luminescence and MCE properties
 constructed using selected phosphine oxide and diketonate
;
_journal_issue 1
_journal_name_full 'New Journal of Chemistry'
_journal_page_first 140
_journal_page_last 146
_journal_paper_doi 10.1039/D2NJ03544H
_journal_volume 47
_journal_year 2023
_chemical_formula_moiety 'C51 H72 Dy O7 P'
_chemical_formula_sum 'C51 H72 Dy O7 P'
_chemical_formula_weight 990.55
_space_group_crystal_system monoclinic
_space_group_IT_number 14
_space_group_name_Hall '-P 2yn'
_space_group_name_H-M_alt 'P 1 21/n 1'
_atom_sites_solution_hydrogens geom
_atom_sites_solution_primary iterative
_audit_creation_date 2022-08-21
_audit_creation_method
;
Olex2 1.5
(compiled 2022.04.07 svn.rca3783a0 for OlexSys, GUI svn.r6498)
;
_audit_update_record
;
2022-10-12 deposited with the CCDC.	2022-11-15 downloaded from the CCDC.
;
_cell_angle_alpha 90
_cell_angle_beta 95.401(4)
_cell_angle_gamma 90
_cell_formula_units_Z 4
_cell_length_a 15.1425(7)
_cell_length_b 19.2903(12)
_cell_length_c 19.2838(9)
_cell_measurement_reflns_used 9812
_cell_measurement_temperature 298
_cell_measurement_theta_max 28.3390
_cell_measurement_theta_min 3.3310
_cell_volume 5607.9(5)
_computing_cell_refinement 'CrysAlisPro 1.171.41.119a (Rigaku OD, 2021)'
_computing_data_collection 'CrysAlisPro 1.171.41.119a (Rigaku OD, 2021)'
_computing_data_reduction 'CrysAlisPro 1.171.41.119a (Rigaku OD, 2021)'
_computing_molecular_graphics 'Olex2 1.5 (Dolomanov et al., 2009)'
_computing_publication_material 'Olex2 1.5 (Dolomanov et al., 2009)'
_computing_structure_refinement 'SHELXL 2018/3 (Sheldrick, 2015)'
_computing_structure_solution 'olex2.solve 1.5 (Bourhis et al., 2015)'
_diffrn_ambient_temperature 298.00
_diffrn_detector 'CCD plate'
_diffrn_detector_area_resol_mean 16.1954
_diffrn_detector_type Eos
_diffrn_measured_fraction_theta_full 0.998
_diffrn_measured_fraction_theta_max 0.998
_diffrn_measurement_details
;
List of Runs (angles in degrees, time in seconds):

  # Type    Start    End  Width  t~exp~   \w     \q     \k     \f   Frames
#--------------------------------------------------------------------------
  1  \w    -29.00  25.00   1.00   23.41    --  -16.68  38.00-180.00   54
  2  \w    -36.00   9.00   1.00   23.41    --  -16.68 -77.00-180.00   45
  3  \w    -38.00   9.00   1.00   23.41    --  -16.68 -77.00 -30.00   47
  4  \w     -3.00  87.00   1.00   23.41    --   16.76  19.00  60.00   90
;
_diffrn_measurement_device 'four-circle diffractometer'
_diffrn_measurement_device_type 'Xcalibur, Eos'
_diffrn_measurement_method '\w scans'
_diffrn_orient_matrix_type 'CrysAlisPro convention (1999,Acta A55,543-557)'
_diffrn_orient_matrix_UB_11 0.0226381000
_diffrn_orient_matrix_UB_12 -0.0211867000
_diffrn_orient_matrix_UB_13 0.0259529000
_diffrn_orient_matrix_UB_21 0.0143528000
_diffrn_orient_matrix_UB_22 0.0300193000
_diffrn_orient_matrix_UB_23 0.0191162000
_diffrn_orient_matrix_UB_31 -0.0386769000
_diffrn_orient_matrix_UB_32 -0.0012943000
_diffrn_orient_matrix_UB_33 0.0180536000
_diffrn_radiation_monochromator graphite
_diffrn_radiation_probe x-ray
_diffrn_radiation_type 'Mo K\a'
_diffrn_radiation_wavelength 0.71073
_diffrn_reflns_av_R_equivalents 0.0461
_diffrn_reflns_av_unetI/netI 0.0928
_diffrn_reflns_Laue_measured_fraction_full 0.998
_diffrn_reflns_Laue_measured_fraction_max 0.998
_diffrn_reflns_limit_h_max 18
_diffrn_reflns_limit_h_min -17
_diffrn_reflns_limit_k_max 22
_diffrn_reflns_limit_k_min -13
_diffrn_reflns_limit_l_max 15
_diffrn_reflns_limit_l_min -22
_diffrn_reflns_number 23229
_diffrn_reflns_point_group_measured_fraction_full 0.998
_diffrn_reflns_point_group_measured_fraction_max 0.998
_diffrn_reflns_theta_full 25.026
_diffrn_reflns_theta_max 25.026
_diffrn_reflns_theta_min 2.901
_diffrn_source 'fine-focus sealed X-ray tube'
_diffrn_source_type 'Enhance (Mo) X-ray Source'
_exptl_absorpt_coefficient_mu 1.403
_exptl_absorpt_correction_T_max 1.00000
_exptl_absorpt_correction_T_min 0.73038
_exptl_absorpt_correction_type multi-scan
_exptl_absorpt_process_details
;
CrysAlisPro 1.171.41.119a (Rigaku Oxford Diffraction, 2021)
Empirical absorption correction using spherical harmonics,
implemented in SCALE3 ABSPACK scaling algorithm.
;
_exptl_crystal_colour 'clear light white'
_exptl_crystal_colour_lustre clear
_exptl_crystal_colour_modifier light
_exptl_crystal_colour_primary white
_exptl_crystal_density_diffrn 1.173
_exptl_crystal_description block
_exptl_crystal_F_000 2060
_exptl_crystal_size_max 0.3
_exptl_crystal_size_mid 0.2
_exptl_crystal_size_min 0.1
_refine_diff_density_max 1.781
_refine_diff_density_min -1.188
_refine_diff_density_rms 0.148
_refine_ls_extinction_method none
_refine_ls_goodness_of_fit_ref 1.056
_refine_ls_hydrogen_treatment constr
_refine_ls_matrix_type full
_refine_ls_number_parameters 951
_refine_ls_number_reflns 9862
_refine_ls_number_restraints 1438
_refine_ls_restrained_S_all 1.013
_refine_ls_R_factor_all 0.1200
_refine_ls_R_factor_gt 0.0854
_refine_ls_shift/su_max 0.001
_refine_ls_shift/su_mean 0.000
_refine_ls_structure_factor_coef Fsqd
_refine_ls_weighting_details 'w=1/[\s^2^(Fo^2^)+(0.1521P)^2^+14.3488P] where P=(Fo^2^+2Fc^2^)/3'
_refine_ls_weighting_scheme calc
_refine_ls_wR_factor_gt 0.2483
_refine_ls_wR_factor_ref 0.2807
_reflns_Friedel_coverage 0.000
_reflns_number_gt 6462
_reflns_number_total 9862
_reflns_threshold_expression 'I > 2\s(I)'
_cod_data_source_file d2nj03544h2.cif
_cod_data_source_block czw-300-a_auto
_cod_depositor_comments 'Adding full bibliography for 7062065--7062070.cif.'
_cod_database_code 7062070
_shelx_shelxl_version_number 2018/3
_shelx_space_group_comment
;
The symmetry employed for this shelxl refinement is uniquely defined
by the following loop, which should always be used as a source of
symmetry information in preference to the above space-group names.
They are only intended as comments.
;
_shelx_estimated_absorpt_t_max 0.872
_shelx_estimated_absorpt_t_min 0.678
_olex2_refinement_description
;
1. Fixed Uiso
 At 1.2 times of:
  All C(H) groups
 At 1.5 times of:
  All C(H,H,H) groups
2. Restrained distances
 H23D-C5A
 2.1 with sigma of 0.02
 C20A-C18A \\sim C19A-C18A \\sim C21A-C18A
 with sigma of 0.02
 C24A-C22A \\sim C25A-C22A \\sim C23A-C22A
 with sigma of 0.02
 C24A-C23A \\sim C25A-C23A \\sim C25A-C24A
 with sigma of 0.02
 C20A-C19A \\sim C21A-C19A \\sim C21A-C20A
 with sigma of 0.02
 C17-C15 \\sim C17-C16 \\sim C16-C15
 with sigma of 0.02
 Dy1-O4 \\sim Dy1-O5
 with sigma of 0.02
 C15A-C14A \\sim C17A-C14A \\sim C16A-C14A
 with sigma of 0.02
 C11A-C10A \\sim C13A-C10A \\sim C12A-C10A
 with sigma of 0.02
 C13A-C11A \\sim C12A-C11A \\sim C13A-C12A
 with sigma of 0.02
 C29-C26 \\sim C29A-C26 \\sim C28-C26 \\sim C28A-C26 \\sim C27-C26 \\sim
C27A-C26
 with sigma of 0.02
 C32-C30 \\sim C31A-C30 \\sim C31-C30 \\sim C32A-C30 \\sim C33-C30 \\sim
C33A-C30
 with sigma of 0.02
 P1-C46A \\sim P1-C46
 with sigma of 0.02
 P1-C40A \\sim P1-C40
 with sigma of 0.02
 P1-C34A \\sim P1-C34
 with sigma of 0.02
 P1-C35A \\sim P1-C36A
 with sigma of 0.02
3. Uiso/Uaniso restraints and constraints
Dy1 \\sim O2A \\sim O3A \\sim C6A \\sim C5A \\sim C4A \\sim C22A \\sim C25A
\\sim C23A \\sim C24A \\sim C18A \\sim C20A \\sim C19A \\sim C21A: within 2A
with sigma of 0.001 and sigma for terminal atoms of 0.002 within 2A
O5 \\sim O5A \\sim C1A \\sim C2A \\sim C3A \\sim C10A \\sim C11A \\sim C12A
\\sim C13A \\sim C14A \\sim C16A \\sim C15A \\sim C17A \\sim Dy1: within 2A
with sigma of 0.01 and sigma for terminal atoms of 0.02 within 2A
O2 \\sim O4 \\sim O3 \\sim O5 \\sim C18 \\sim C22 \\sim C4 \\sim C5 \\sim C6
\\sim C3 \\sim C16 \\sim C23 \\sim C2 \\sim C17 \\sim C20 \\sim C19 \\sim C25
\\sim C14 \\sim C15 \\sim C10 \\sim C1 \\sim C12 \\sim C11 \\sim C13 \\sim C24
\\sim C21: within 2A with sigma of 0.001 and sigma for terminal atoms of 0.002
within 2A
P1 \\sim C34 \\sim C36 \\sim C38 \\sim C35 \\sim C37 \\sim C39: within 2A with
sigma of 0.01 and sigma for terminal atoms of 0.02 within 2A
C30 \\sim C31 \\sim C32 \\sim C33 \\sim C26 \\sim C28 \\sim C29 \\sim C27:
within 2A with sigma of 0.01 and sigma for terminal atoms of 0.02 within 2A
C46 \\sim C48 \\sim C50 \\sim C51 \\sim C49 \\sim C47: within 2A with sigma of
0.01 and sigma for terminal atoms of 0.02 within 2A
Dy1: within 2A with sigma of 0.01 and sigma for terminal atoms of 0.02 within 2A
C40 \\sim C42 \\sim C44 \\sim C45 \\sim C43 \\sim C41: within 2A with sigma of
0.01 and sigma for terminal atoms of 0.02 within 2A
C26 \\sim C28 \\sim C29 \\sim C27 \\sim C29A \\sim C28A \\sim C27A: within 2A
with sigma of 0.01 and sigma for terminal atoms of 0.02 within 2A
C30 \\sim C31 \\sim C32 \\sim C33 \\sim C31A \\sim C32A \\sim C33A: within 2A
with sigma of 0.01 and sigma for terminal atoms of 0.02 within 2A
P1 \\sim C46A \\sim C48A \\sim C50A \\sim C51A \\sim C49A \\sim C47A: within 2A
with sigma of 0.01 and sigma for terminal atoms of 0.02 within 2A
P1 \\sim C40A \\sim C41A \\sim C43A \\sim C45A \\sim C44A \\sim C42A: within 2A
with sigma of 0.01 and sigma for terminal atoms of 0.02 within 2A
P1 \\sim C34A \\sim C35A \\sim C37A \\sim C39A \\sim C38A \\sim C36A: within 2A
with sigma of 0.01 and sigma for terminal atoms of 0.02 within 2A
4. Rigid body (RIGU) restrains
 O2A, O3A, C6A, C5A, C4A, C18A, C20A, C19A, C21A, C22A, C24A, C25A, C23A, Dy1
 with sigma for 1-2 distances of 0.001 and sigma for 1-3 distances of 0.002
 O4A, C10A, C13A, O5A, C12A, C3A, C15A, C16A, C1A, C2A, C11A, C17A, C14A, Dy1
 with sigma for 1-2 distances of 0.001 and sigma for 1-3 distances of 0.002
 O2, O4, O3, O5, C18, C22, C4, C5, C6, C3, C16, C23, C2, C21, C17, C20, C19,
 C25, C14, C15, C10, C1, C12, C11, C13, C24
 with sigma for 1-2 distances of 0.001 and sigma for 1-3 distances of 0.002
 C34, C36, C38, C39, C37, C35, P1
 with sigma for 1-2 distances of 0.01 and sigma for 1-3 distances of 0.02
 P1
 with sigma for 1-2 distances of 0.01 and sigma for 1-3 distances of 0.02
 C26, C28, C29, C27
 with sigma for 1-2 distances of 0.01 and sigma for 1-3 distances of 0.02
 C30, C31, C32, C33
 with sigma for 1-2 distances of 0.01 and sigma for 1-3 distances of 0.02
 C43, C41, C40, C42, C44, C45
 with sigma for 1-2 distances of 0.01 and sigma for 1-3 distances of 0.02
 Dy1
 with sigma for 1-2 distances of 0.01 and sigma for 1-3 distances of 0.02
 C46, C48, C50, C51, C49, C47
 with sigma for 1-2 distances of 0.01 and sigma for 1-3 distances of 0.02
 C29A, C26, C28A, C27A
 with sigma for 1-2 distances of 0.01 and sigma for 1-3 distances of 0.02
 C33A, C31A, C32A, C30
 with sigma for 1-2 distances of 0.01 and sigma for 1-3 distances of 0.02
 C33, C31, C32, C30
 with sigma for 1-2 distances of 0.01 and sigma for 1-3 distances of 0.02
 C29, C28, C27
 with sigma for 1-2 distances of 0.01 and sigma for 1-3 distances of 0.02
 P1, C46A, C48A, C50A, C51A, C49A, C47A
 with sigma for 1-2 distances of 0.01 and sigma for 1-3 distances of 0.02
 P1, C40A, C41A, C43A, C45A, C44A, C42A
 with sigma for 1-2 distances of 0.01 and sigma for 1-3 distances of 0.02
 P1, C34A, C35A, C37A, C39A, C38A, C36A
 with sigma for 1-2 distances of 0.01 and sigma for 1-3 distances of 0.02
5. Others
 Sof(C29A)=Sof(H29D)=Sof(H29E)=Sof(H29F)=Sof(C28A)=Sof(H28D)=Sof(H28E)=
 Sof(H28F)=Sof(C27A)=Sof(H27D)=Sof(H27E)=Sof(H27F)=1-FVAR(1)
 Sof(C28)=Sof(H28A)=Sof(H28B)=Sof(H28C)=Sof(C29)=Sof(H29A)=Sof(H29B)=Sof(H29C)=
 Sof(C27)=Sof(H27A)=Sof(H27B)=Sof(H27C)=FVAR(1)
 Sof(C31A)=Sof(H31D)=Sof(H31E)=Sof(H31F)=Sof(C32A)=Sof(H32D)=Sof(H32E)=
 Sof(H32F)=Sof(C33A)=Sof(H33D)=Sof(H33E)=Sof(H33F)=1-FVAR(2)
 Sof(C31)=Sof(H31A)=Sof(H31B)=Sof(H31C)=Sof(C32)=Sof(H32A)=Sof(H32B)=Sof(H32C)=
 Sof(C33)=Sof(H33A)=Sof(H33B)=Sof(H33C)=FVAR(2)
 Sof(C46A)=Sof(C48A)=Sof(H48A)=Sof(C50A)=Sof(H50A)=Sof(C51A)=Sof(H51A)=
 Sof(C49A)=Sof(H49A)=Sof(C47A)=Sof(H47A)=1-FVAR(3)
 Sof(C46)=Sof(C48)=Sof(H48)=Sof(C50)=Sof(H50)=Sof(C51)=Sof(H51)=Sof(C49)=
 Sof(H49)=Sof(C47)=Sof(H47)=FVAR(3)
 Sof(C40A)=Sof(C41A)=Sof(H41A)=Sof(C43A)=Sof(H43A)=Sof(C45A)=Sof(H45A)=
 Sof(C44A)=Sof(H44A)=Sof(C42A)=Sof(H42A)=1-FVAR(4)
 Sof(C42)=Sof(H42)=Sof(C40)=Sof(C41)=Sof(H41)=Sof(C43)=Sof(H43)=Sof(C45)=
 Sof(H45)=Sof(C44)=Sof(H44)=FVAR(4)
 Sof(C34A)=Sof(C35A)=Sof(H35A)=Sof(C37A)=Sof(H37A)=Sof(C39A)=Sof(H39A)=
 Sof(C38A)=Sof(H38A)=Sof(C36A)=Sof(H36A)=1-FVAR(5)
 Sof(C34)=Sof(C35)=Sof(H35)=Sof(C37)=Sof(H37)=Sof(C39)=Sof(H39)=Sof(C38)=
 Sof(H38)=Sof(C36)=Sof(H36)=FVAR(5)
 Fixed Sof: O2(0.5) O4(0.5) O3(0.5) O5(0.5) C18(0.5) C22(0.5) C4(0.5) C5(0.5)
 H5(0.5) C6(0.5) C3(0.5) C16(0.5) H16A(0.5) H16B(0.5) H16C(0.5) C23(0.5)
 H23A(0.5) H23B(0.5) H23C(0.5) C2(0.5) H2(0.5) C21(0.5) H21A(0.5) H21B(0.5)
 H21C(0.5) C17(0.5) H17A(0.5) H17B(0.5) H17C(0.5) C20(0.5) H20A(0.5) H20B(0.5)
 H20C(0.5) C19(0.5) H19A(0.5) H19B(0.5) H19C(0.5) C25(0.5) H25A(0.5) H25B(0.5)
 H25C(0.5) C14(0.5) C15(0.5) H15A(0.5) H15B(0.5) H15C(0.5) C10(0.5) C1(0.5)
 C12(0.5) H12A(0.5) H12B(0.5) H12C(0.5) C11(0.5) H11A(0.5) H11B(0.5) H11C(0.5)
 C13(0.5) H13A(0.5) H13B(0.5) H13C(0.5) C24(0.5) H24A(0.5) H24B(0.5) H24C(0.5)
 O4A(0.5) O5A(0.5) C3A(0.5) C16A(0.5) H16D(0.5) H16E(0.5) H16F(0.5) C2A(0.5)
 H2A(0.5) C17A(0.5) H17D(0.5) H17E(0.5) H17F(0.5) C14A(0.5) C15A(0.5) H15D(0.5)
 H15E(0.5) H15F(0.5) C10A(0.5) C1A(0.5) C12A(0.5) H12D(0.5) H12E(0.5) H12F(0.5)
 C11A(0.5) H11D(0.5) H11E(0.5) H11F(0.5) C13A(0.5) H13D(0.5) H13E(0.5)
 H13F(0.5) O2A(0.5) O3A(0.5) C18A(0.5) C22A(0.5) C4A(0.5) C5A(0.5) H5A(0.5)
 C6A(0.5) C23A(0.5) H23D(0.5) H23E(0.5) H23F(0.5) C21A(0.5) H21D(0.5) H21E(0.5)
 H21F(0.5) C20A(0.5) H20D(0.5) H20E(0.5) H20F(0.5) C19A(0.5) H19D(0.5)
 H19E(0.5) H19F(0.5) C25A(0.5) H25D(0.5) H25E(0.5) H25F(0.5) C24A(0.5)
 H24D(0.5) H24E(0.5) H24F(0.5)
 Fixed X: O4(0.666921) O3(0.52165)
 Fixed Y: O3(0.64281) O5A(0.75391) O3A(0.73835)
 Fixed Z: O5A(0.38566) O2A(0.313641) O3A(0.29056)
6.a Me refined with riding coordinates:
 C24A(H24D,H24E,H24F)
6.b Aromatic/amide H refined with riding coordinates:
 C8(H8), C35(H35), C37(H37), C39(H39), C38(H38), C36(H36), C48(H48), C50(H50),
 C51(H51), C49(H49), C47(H47), C42(H42), C41(H41), C43(H43), C45(H45), C44(H44),
  C5(H5), C2(H2), C2A(H2A), C5A(H5A), C48A(H48A), C50A(H50A), C51A(H51A),
 C49A(H49A), C47A(H47A), C41A(H41A), C43A(H43A), C45A(H45A), C44A(H44A),
 C42A(H42A), C35A(H35A), C37A(H37A), C39A(H39A), C38A(H38A), C36A(H36A)
6.c Fitted hexagon refined as free rotating group:
 C34(C35,C37,C39,C38,C36), C46(C48,C50,C51,C49,C47), C42(C40,C41,C43,C45,C44),
 C46A(C48A,C50A,C51A,C49A,C47A), C40A(C41A,C43A,C45A,C44A,C42A), C34A(C35A,C37A,
 C39A,C38A,C36A)
6.d Idealised Me refined as rotating group:
 C28(H28A,H28B,H28C), C31(H31A,H31B,H31C), C32(H32A,H32B,H32C), C29(H29A,H29B,
 H29C), C27(H27A,H27B,H27C), C33(H33A,H33B,H33C), C16(H16A,H16B,H16C), C23(H23A,
 H23B,H23C), C21(H21A,H21B,H21C), C17(H17A,H17B,H17C), C20(H20A,H20B,H20C),
 C19(H19A,H19B,H19C), C25(H25A,H25B,H25C), C15(H15A,H15B,H15C), C12(H12A,H12B,
 H12C), C11(H11A,H11B,H11C), C13(H13A,H13B,H13C), C24(H24A,H24B,H24C),
 C16A(H16D,H16E,H16F), C17A(H17D,H17E,H17F), C15A(H15D,H15E,H15F), C12A(H12D,
 H12E,H12F), C11A(H11D,H11E,H11F), C13A(H13D,H13E,H13F), C23A(H23D,H23E,H23F),
 C21A(H21D,H21E,H21F), C20A(H20D,H20E,H20F), C19A(H19D,H19E,H19F), C25A(H25D,
 H25E,H25F), C29A(H29D,H29E,H29F), C28A(H28D,H28E,H28F), C27A(H27D,H27E,H27F),
 C31A(H31D,H31E,H31F), C32A(H32D,H32E,H32F), C33A(H33D,H33E,H33F)
;
_olex2_submission_special_instructions 'No special instructions were received'
_oxdiff_exptl_absorpt_empirical_details
;
Empirical correction (ABSPACK) includes:
- Absorption correction using spherical harmonics
- Frame scaling
;
_oxdiff_exptl_absorpt_empirical_full_max 1.498
_oxdiff_exptl_absorpt_empirical_full_min 0.811

loop_
_space_group_symop_operation_xyz
'x, y, z'
'-x+1/2, y+1/2, -z+1/2'
'-x, -y, -z'
'x-1/2, -y-1/2, z-1/2'

loop_
_atom_site_label
_atom_site_type_symbol
_atom_site_fract_x
_atom_site_fract_y
_atom_site_fract_z
_atom_site_U_iso_or_equiv
_atom_site_adp_type
_atom_site_occupancy
_atom_site_site_symmetry_order
_atom_site_calc_flag
_atom_site_refinement_flags_posn
_atom_site_refinement_flags_adp
_atom_site_refinement_flags_occupancy
_atom_site_disorder_assembly
_atom_site_disorder_group
Dy1 Dy 0.52345(3) 0.75683(2) 0.27613(2) 0.0481(2) Uani 1 1 d D . . . .
P1 P 0.27891(17) 0.77696(16) 0.23343(14) 0.0563(7) Uani 1 1 d D U . . .
O1 O 0.5190(5) 0.6932(4) 0.1740(3) 0.0650(19) Uani 1 1 d . . . . .
O2 O 0.469(4) 0.7539(8) 0.3843(7) 0.0624(17) Uani 0.5 1 d . U P A 1
O4 O 0.666921 0.7413(9) 0.2885(12) 0.094(2) Uani 0.5 1 d D U P A 1
O3 O 0.521650 0.642810 0.3125(7) 0.0625(17) Uani 0.5 1 d . U P A 1
O6 O 0.5457(5) 0.8334(4) 0.1876(4) 0.069(2) Uani 1 1 d . . . . .
O7 O 0.3775(5) 0.7714(4) 0.2444(4) 0.0618(18) Uani 1 1 d . . . . .
O5 O 0.579(4) 0.847(2) 0.335(3) 0.095(2) Uani 0.5 1 d D U P A 1
C9 C 0.5347(7) 0.7052(6) 0.1127(5) 0.063(3) Uani 1 1 d . . . . .
C7 C 0.5626(7) 0.8302(6) 0.1257(6) 0.067(3) Uani 1 1 d . . . . .
C8 C 0.5571(9) 0.7687(7) 0.0892(7) 0.080(4) Uani 1 1 d . . . . .
H8 H 0.570251 0.770906 0.043056 0.096 Uiso 1 1 calc R U . . .
C34 C 0.2583(7) 0.8104(5) 0.1443(3) 0.078(3) Uani 0.874(10) 1 d DG U P B 1
C35 C 0.2513(9) 0.7615(4) 0.0912(5) 0.099(4) Uani 0.874(10) 1 d G U P B 1
H35 H 0.240519 0.715281 0.101200 0.119 Uiso 0.874(10) 1 calc R U P B 1
C37 C 0.2604(9) 0.7817(6) 0.0230(4) 0.106(4) Uani 0.874(10) 1 d G U P B 1
H37 H 0.255771 0.748929 -0.012559 0.127 Uiso 0.874(10) 1 calc R U P B 1
C39 C 0.2766(8) 0.8507(6) 0.0080(3) 0.109(4) Uani 0.874(10) 1 d G U P B 1
H39 H 0.282683 0.864221 -0.037590 0.130 Uiso 0.874(10) 1 calc R U P B 1
C38 C 0.2836(8) 0.8997(5) 0.0612(5) 0.107(4) Uani 0.874(10) 1 d G U P B 1
H38 H 0.294342 0.945866 0.051138 0.128 Uiso 0.874(10) 1 calc R U P B 1
C36 C 0.2744(7) 0.8795(5) 0.1293(4) 0.091(4) Uani 0.874(10) 1 d G U P B 1
H36 H 0.279090 0.912220 0.164897 0.109 Uiso 0.874(10) 1 calc R U P B 1
C46 C 0.2273(12) 0.6907(7) 0.2407(11) 0.052(5) Uani 0.53(4) 1 d DG U P B 1
C48 C 0.1419(12) 0.6755(8) 0.2118(12) 0.075(5) Uani 0.53(4) 1 d G U P B 1
H48 H 0.113072 0.705380 0.179249 0.090 Uiso 0.53(4) 1 calc R U P B 1
C50 C 0.0996(11) 0.6157(10) 0.2315(14) 0.076(6) Uani 0.53(4) 1 d G U P B 1
H50 H 0.042512 0.605537 0.212187 0.091 Uiso 0.53(4) 1 calc R U P B 1
C51 C 0.1427(14) 0.5711(9) 0.2802(15) 0.085(6) Uani 0.53(4) 1 d G U P B 1
H51 H 0.114420 0.531054 0.293412 0.102 Uiso 0.53(4) 1 calc R U P B 1
C49 C 0.2281(13) 0.5863(9) 0.3091(13) 0.073(5) Uani 0.53(4) 1 d G U P B 1
H49 H 0.256890 0.556415 0.341700 0.088 Uiso 0.53(4) 1 calc R U P B 1
C47 C 0.2703(10) 0.6461(9) 0.2894(11) 0.083(5) Uani 0.53(4) 1 d G U P B 1
H47 H 0.327451 0.656258 0.308763 0.099 Uiso 0.53(4) 1 calc R U P B 1
C30 C 0.5337(9) 0.6396(7) 0.0676(7) 0.105(4) Uani 1 1 d D U . . .
C26 C 0.5917(9) 0.8951(7) 0.0923(7) 0.102(4) Uani 1 1 d D U . . .
C42 C 0.1608(14) 0.8781(13) 0.2776(13) 0.079(6) Uani 0.50(4) 1 d G U P B 1
H42 H 0.117185 0.854722 0.249526 0.094 Uiso 0.50(4) 1 calc R U P B 1
C40 C 0.2489(15) 0.8572(11) 0.2791(13) 0.089(7) Uani 0.50(4) 1 d DG U P B 1
C41 C 0.3141(13) 0.8921(12) 0.3211(14) 0.073(6) Uani 0.50(4) 1 d G U P B 1
H41 H 0.372989 0.878155 0.322115 0.087 Uiso 0.50(4) 1 calc R U P B 1
C43 C 0.2913(15) 0.9478(12) 0.3615(14) 0.096(7) Uani 0.50(4) 1 d G U P B 1
H43 H 0.334923 0.971159 0.389535 0.115 Uiso 0.50(4) 1 calc R U P B 1
C45 C 0.2032(16) 0.9687(12) 0.3599(14) 0.089(7) Uani 0.50(4) 1 d G U P B 1
H45 H 0.187988 1.005945 0.386952 0.107 Uiso 0.50(4) 1 calc R U P B 1
C44 C 0.1380(14) 0.9338(14) 0.3180(14) 0.100(7) Uani 0.50(4) 1 d G U P B 1
H44 H 0.079118 0.947728 0.316948 0.121 Uiso 0.50(4) 1 calc R U P B 1
C28 C 0.516(3) 0.947(3) 0.065(3) 0.117(7) Uani 0.289(17) 1 d D U P C 1
H28A H 0.542113 0.991657 0.056689 0.175 Uiso 0.289(17) 1 calc R U P C 1
H28B H 0.474267 0.951660 0.098523 0.175 Uiso 0.289(17) 1 calc R U P C 1
H28C H 0.487089 0.929982 0.021765 0.175 Uiso 0.289(17) 1 calc R U P C 1
C31 C 0.6299(15) 0.620(2) 0.062(2) 0.117(7) Uani 0.474(19) 1 d D U P D 1
H31A H 0.632700 0.584921 0.026869 0.175 Uiso 0.474(19) 1 calc R U P D 1
H31B H 0.655838 0.603206 0.105697 0.175 Uiso 0.474(19) 1 calc R U P D 1
H31C H 0.661929 0.660417 0.048607 0.175 Uiso 0.474(19) 1 calc R U P D 1
C32 C 0.505(3) 0.661(2) -0.0077(11) 0.121(7) Uani 0.474(19) 1 d D U P D 1
H32A H 0.468831 0.702128 -0.007654 0.181 Uiso 0.474(19) 1 calc R U P D 1
H32B H 0.471922 0.624454 -0.031210 0.181 Uiso 0.474(19) 1 calc R U P D 1
H32C H 0.556779 0.670991 -0.031346 0.181 Uiso 0.474(19) 1 calc R U P D 1
C29 C 0.651(4) 0.889(3) 0.030(3) 0.117(7) Uani 0.289(17) 1 d D U P C 1
H29A H 0.621489 0.859524 -0.005389 0.175 Uiso 0.289(17) 1 calc R U P C 1
H29B H 0.707039 0.869356 0.046092 0.175 Uiso 0.289(17) 1 calc R U P C 1
H29C H 0.659128 0.934097 0.010742 0.175 Uiso 0.289(17) 1 calc R U P C 1
C27 C 0.660(4) 0.932(3) 0.147(2) 0.114(7) Uani 0.289(17) 1 d D U P C 1
H27A H 0.628404 0.962275 0.175482 0.171 Uiso 0.289(17) 1 calc R U P C 1
H27B H 0.701539 0.957675 0.123279 0.171 Uiso 0.289(17) 1 calc R U P C 1
H27C H 0.690469 0.897192 0.176063 0.171 Uiso 0.289(17) 1 calc R U P C 1
C33 C 0.458(2) 0.5937(17) 0.0863(18) 0.119(7) Uani 0.474(19) 1 d D U P D 1
H33A H 0.461682 0.549403 0.064044 0.178 Uiso 0.474(19) 1 calc R U P D 1
H33B H 0.402283 0.615156 0.070888 0.178 Uiso 0.474(19) 1 calc R U P D 1
H33C H 0.461746 0.587389 0.135916 0.178 Uiso 0.474(19) 1 calc R U P D 1
C18 C 0.4358(19) 0.7359(12) 0.5018(14) 0.0632(17) Uani 0.5 1 d . U P A 1
C22 C 0.5431(16) 0.5333(12) 0.3660(10) 0.0643(17) Uani 0.5 1 d . U P A 1
C4 C 0.4718(16) 0.7051(12) 0.4330(10) 0.0627(16) Uani 0.5 1 d . U P A 1
C5 C 0.4999(14) 0.6410(11) 0.4301(10) 0.0629(16) Uani 0.5 1 d . U P A 1
H5 H 0.504442 0.615539 0.471212 0.075 Uiso 0.5 1 calc R U P A 1
C6 C 0.5241(15) 0.6073(12) 0.3689(10) 0.0632(16) Uani 0.5 1 d . U P A 1
C3 C 0.7392(19) 0.7819(17) 0.3017(16) 0.094(2) Uani 0.5 1 d . U P A 1
C16 C 0.8532(17) 0.7051(14) 0.3241(12) 0.096(2) Uani 0.5 1 d D U P A 1
H16A H 0.855829 0.727621 0.368679 0.144 Uiso 0.5 1 calc R U P A 1
H16B H 0.909793 0.684839 0.317918 0.144 Uiso 0.5 1 calc R U P A 1
H16C H 0.808755 0.669449 0.321976 0.144 Uiso 0.5 1 calc R U P A 1
C23 C 0.5908(17) 0.5032(13) 0.4351(10) 0.066(2) Uani 0.5 1 d . U P A 1
H23A H 0.647824 0.524647 0.444401 0.098 Uiso 0.5 1 calc R U P A 1
H23B H 0.598163 0.454020 0.430241 0.098 Uiso 0.5 1 calc R U P A 1
H23C H 0.555497 0.512300 0.472885 0.098 Uiso 0.5 1 calc R U P A 1
C2 C 0.7331(18) 0.8452(15) 0.3262(14) 0.094(2) Uani 0.5 1 d . U P A 1
H2 H 0.784907 0.871360 0.329910 0.113 Uiso 0.5 1 calc R U P A 1
C21 C 0.3376(16) 0.7326(12) 0.4912(12) 0.0644(19) Uani 0.5 1 d . U P A 1
H21A H 0.316965 0.759662 0.451147 0.097 Uiso 0.5 1 calc R U P A 1
H21B H 0.312959 0.750773 0.531597 0.097 Uiso 0.5 1 calc R U P A 1
H21C H 0.319180 0.685324 0.484112 0.097 Uiso 0.5 1 calc R U P A 1
C17 C 0.828(2) 0.7420(13) 0.2165(14) 0.096(2) Uani 0.5 1 d D U P A 1
H17A H 0.769834 0.752246 0.193959 0.143 Uiso 0.5 1 calc R U P A 1
H17B H 0.838917 0.693225 0.213429 0.143 Uiso 0.5 1 calc R U P A 1
H17C H 0.871598 0.767245 0.194082 0.143 Uiso 0.5 1 calc R U P A 1
C20 C 0.4695(15) 0.6947(12) 0.5658(10) 0.0638(19) Uani 0.5 1 d . U P A 1
H20A H 0.437203 0.651990 0.566815 0.096 Uiso 0.5 1 calc R U P A 1
H20B H 0.461237 0.721181 0.606871 0.096 Uiso 0.5 1 calc R U P A 1
H20C H 0.531464 0.684972 0.564283 0.096 Uiso 0.5 1 calc R U P A 1
C19 C 0.4792(16) 0.8045(12) 0.5142(11) 0.0638(19) Uani 0.5 1 d . U P A 1
H19A H 0.538936 0.802308 0.501551 0.096 Uiso 0.5 1 calc R U P A 1
H19B H 0.479859 0.816395 0.562586 0.096 Uiso 0.5 1 calc R U P A 1
H19C H 0.446762 0.839012 0.486468 0.096 Uiso 0.5 1 calc R U P A 1
C25 C 0.4532(14) 0.4895(12) 0.3743(10) 0.0659(19) Uani 0.5 1 d . U P A 1
H25A H 0.411976 0.517915 0.396474 0.099 Uiso 0.5 1 calc R U P A 1
H25B H 0.467316 0.449133 0.402305 0.099 Uiso 0.5 1 calc R U P A 1
H25C H 0.427070 0.475593 0.329199 0.099 Uiso 0.5 1 calc R U P A 1
C14 C 0.830(2) 0.7565(16) 0.2684(19) 0.095(2) Uani 0.5 1 d . U P A 1
C15 C 0.8994(16) 0.8053(13) 0.2927(13) 0.096(2) Uani 0.5 1 d D U P A 1
H15A H 0.933154 0.817558 0.254834 0.144 Uiso 0.5 1 calc R U P A 1
H15B H 0.937800 0.784414 0.329315 0.144 Uiso 0.5 1 calc R U P A 1
H15C H 0.872882 0.846241 0.310090 0.144 Uiso 0.5 1 calc R U P A 1
C10 C 0.670(2) 0.9487(18) 0.3765(16) 0.096(2) Uani 0.5 1 d . U P A 1
C1 C 0.6579(18) 0.8773(15) 0.3470(15) 0.095(2) Uani 0.5 1 d . U P A 1
C12 C 0.6773(19) 0.9352(16) 0.4636(13) 0.097(2) Uani 0.5 1 d . U P A 1
H12A H 0.631144 0.904075 0.474562 0.145 Uiso 0.5 1 calc R U P A 1
H12B H 0.670943 0.978548 0.487034 0.145 Uiso 0.5 1 calc R U P A 1
H12C H 0.734032 0.915300 0.478532 0.145 Uiso 0.5 1 calc R U P A 1
C11 C 0.5694(17) 0.9843(16) 0.3698(16) 0.096(2) Uani 0.5 1 d . U P A 1
H11A H 0.533480 0.961900 0.401600 0.144 Uiso 0.5 1 calc R U P A 1
H11B H 0.542342 0.978717 0.323022 0.144 Uiso 0.5 1 calc R U P A 1
H11C H 0.574284 1.032739 0.380745 0.144 Uiso 0.5 1 calc R U P A 1
C13 C 0.7223(18) 0.9934(15) 0.3499(15) 0.097(2) Uani 0.5 1 d . U P A 1
H13A H 0.781194 0.974732 0.351627 0.145 Uiso 0.5 1 calc R U P A 1
H13B H 0.723216 1.035761 0.376106 0.145 Uiso 0.5 1 calc R U P A 1
H13C H 0.700816 1.002634 0.302311 0.145 Uiso 0.5 1 calc R U P A 1
C24 C 0.5831(16) 0.5092(12) 0.3063(10) 0.0662(19) Uani 0.5 1 d . U P A 1
H24A H 0.540693 0.511638 0.266086 0.099 Uiso 0.5 1 calc R U P A 1
H24B H 0.601945 0.462008 0.313637 0.099 Uiso 0.5 1 calc R U P A 1
H24C H 0.633410 0.537595 0.299034 0.099 Uiso 0.5 1 calc R U P A 1
O4A O 0.574(3) 0.8577(16) 0.333(2) 0.069(7) Uani 0.5 1 d . . P A 2
O5A O 0.465(4) 0.753910 0.385660 0.080(4) Uani 0.5 1 d . U P A 2
C3A C 0.5780(19) 0.8837(16) 0.3916(15) 0.096(3) Uani 0.5 1 d . U P A 2
C16A C 0.731(2) 0.9487(18) 0.4299(19) 0.124(7) Uani 0.5 1 d D U P A 2
H16D H 0.738756 0.906880 0.456768 0.187 Uiso 0.5 1 calc R U P A 2
H16E H 0.740209 0.988077 0.460076 0.187 Uiso 0.5 1 calc R U P A 2
H16F H 0.772759 0.949691 0.395498 0.187 Uiso 0.5 1 calc R U P A 2
C2A C 0.5430(19) 0.8531(16) 0.4513(15) 0.101(4) Uani 0.5 1 d . U P A 2
H2A H 0.559351 0.868131 0.496547 0.122 Uiso 0.5 1 calc R U P A 2
C17A C 0.625(2) 1.0004(17) 0.3325(16) 0.122(7) Uani 0.5 1 d D U P A 2
H17D H 0.650125 0.980490 0.293294 0.182 Uiso 0.5 1 calc R U P A 2
H17E H 0.654002 1.043486 0.344850 0.182 Uiso 0.5 1 calc R U P A 2
H17F H 0.562732 1.008624 0.320734 0.182 Uiso 0.5 1 calc R U P A 2
C14A C 0.6371(17) 0.9508(18) 0.3938(13) 0.105(4) Uani 0.5 1 d D U P A 2
C15A C 0.592(2) 0.9919(18) 0.4468(17) 0.124(7) Uani 0.5 1 d D U P A 2
H15D H 0.552541 1.024947 0.423352 0.185 Uiso 0.5 1 calc R U P A 2
H15E H 0.636207 1.015802 0.476940 0.185 Uiso 0.5 1 calc R U P A 2
H15F H 0.559408 0.961070 0.473830 0.185 Uiso 0.5 1 calc R U P A 2
C10A C 0.436(2) 0.7654(14) 0.5045(17) 0.110(5) Uani 0.5 1 d D U P A 2
C1A C 0.484(2) 0.8006(18) 0.4368(14) 0.099(4) Uani 0.5 1 d . U P A 2
C12A C 0.467(2) 0.8054(18) 0.5562(16) 0.138(7) Uani 0.5 1 d D U P A 2
H12D H 0.482871 0.777602 0.596689 0.207 Uiso 0.5 1 calc R U P A 2
H12E H 0.421654 0.837932 0.566157 0.207 Uiso 0.5 1 calc R U P A 2
H12F H 0.517935 0.830072 0.543580 0.207 Uiso 0.5 1 calc R U P A 2
C11A C 0.462(2) 0.7018(17) 0.5150(18) 0.123(7) Uani 0.5 1 d D U P A 2
H11D H 0.410499 0.672970 0.518411 0.185 Uiso 0.5 1 calc R U P A 2
H11E H 0.499833 0.698932 0.557528 0.185 Uiso 0.5 1 calc R U P A 2
H11F H 0.492993 0.686418 0.476875 0.185 Uiso 0.5 1 calc R U P A 2
C13A C 0.351(2) 0.7721(16) 0.4920(16) 0.117(7) Uani 0.5 1 d D U P A 2
H13D H 0.335908 0.820400 0.488583 0.175 Uiso 0.5 1 calc R U P A 2
H13E H 0.322126 0.751485 0.529281 0.175 Uiso 0.5 1 calc R U P A 2
H13F H 0.331402 0.749306 0.449025 0.175 Uiso 0.5 1 calc R U P A 2
O2A O 0.5332(11) 0.6478(10) 0.313641 0.095(2) Uani 0.5 1 d . U P A 2
O3A O 0.6734(14) 0.738350 0.290560 0.096(2) Uani 0.5 1 d . U P A 2
C18A C 0.5732(13) 0.5317(16) 0.3430(12) 0.096(2) Uani 0.5 1 d D U P A 2
C22A C 0.8104(17) 0.7047(11) 0.2742(11) 0.097(2) Uani 0.5 1 d D U P A 2
C4A C 0.5954(18) 0.6101(15) 0.3219(15) 0.096(2) Uani 0.5 1 d . U P A 2
C5A C 0.6900(17) 0.6209(15) 0.3071(14) 0.096(2) Uani 0.5 1 d D U P A 2
H5A H 0.732097 0.585775 0.307420 0.115 Uiso 0.5 1 calc R U P A 2
C6A C 0.7061(19) 0.6873(16) 0.2936(16) 0.096(2) Uani 0.5 1 d . U P A 2
C23A C 0.8453(18) 0.6497(13) 0.3026(13) 0.098(2) Uani 0.5 1 d D U P A 2
H23D H 0.821297 0.641622 0.346182 0.147 Uiso 0.5 1 calc DR U P A 2
H23E H 0.908387 0.655556 0.310438 0.147 Uiso 0.5 1 calc R U P A 2
H23F H 0.832217 0.610818 0.272246 0.147 Uiso 0.5 1 calc R U P A 2
C21A C 0.6191(15) 0.4836(15) 0.2941(12) 0.097(2) Uani 0.5 1 d D U P A 2
H21D H 0.633774 0.509284 0.254114 0.145 Uiso 0.5 1 calc R U P A 2
H21E H 0.579886 0.446191 0.279301 0.145 Uiso 0.5 1 calc R U P A 2
H21F H 0.672321 0.465130 0.318200 0.145 Uiso 0.5 1 calc R U P A 2
C20A C 0.6134(16) 0.5182(16) 0.4168(12) 0.096(2) Uani 0.5 1 d D U P A 2
H20D H 0.669463 0.541634 0.424338 0.144 Uiso 0.5 1 calc R U P A 2
H20E H 0.622120 0.469328 0.423542 0.144 Uiso 0.5 1 calc R U P A 2
H20F H 0.574142 0.535273 0.449158 0.144 Uiso 0.5 1 calc R U P A 2
C19A C 0.4746(14) 0.5198(15) 0.3340(13) 0.097(2) Uani 0.5 1 d D U P A 2
H19D H 0.447031 0.545251 0.368933 0.145 Uiso 0.5 1 calc R U P A 2
H19E H 0.462518 0.471248 0.338739 0.145 Uiso 0.5 1 calc R U P A 2
H19F H 0.451302 0.535289 0.288636 0.145 Uiso 0.5 1 calc R U P A 2
C25A C 0.7987(19) 0.7056(14) 0.2074(12) 0.097(2) Uani 0.5 1 d D U P A 2
H25D H 0.745531 0.680718 0.192093 0.146 Uiso 0.5 1 calc R U P A 2
H25E H 0.848448 0.684142 0.188566 0.146 Uiso 0.5 1 calc R U P A 2
H25F H 0.793408 0.752740 0.191467 0.146 Uiso 0.5 1 calc R U P A 2
C24A C 0.834(2) 0.7621(13) 0.3044(14) 0.097(2) Uani 0.5 1 d D U P A 2
H24D H 0.804481 0.799906 0.279471 0.145 Uiso 0.5 1 calc R U P A 2
H24E H 0.817662 0.761480 0.351333 0.145 Uiso 0.5 1 calc R U P A 2
H24F H 0.896910 0.767649 0.304916 0.145 Uiso 0.5 1 calc R U P A 2
C29A C 0.5779(18) 0.8946(12) 0.0108(9) 0.117(6) Uani 0.711(17) 1 d D U P C 2
H29D H 0.517427 0.882888 -0.003943 0.176 Uiso 0.711(17) 1 calc R U P C 2
H29E H 0.616708 0.861014 -0.006909 0.176 Uiso 0.711(17) 1 calc R U P C 2
H29F H 0.591024 0.939732 -0.006573 0.176 Uiso 0.711(17) 1 calc R U P C 2
C28A C 0.5389(16) 0.9572(10) 0.1221(14) 0.115(6) Uani 0.711(17) 1 d D U P C 2
H28D H 0.538926 0.996034 0.090958 0.172 Uiso 0.711(17) 1 calc R U P C 2
H28E H 0.566763 0.970335 0.167004 0.172 Uiso 0.711(17) 1 calc R U P C 2
H28F H 0.478903 0.943126 0.126594 0.172 Uiso 0.711(17) 1 calc R U P C 2
C27A C 0.6928(12) 0.9011(14) 0.1185(14) 0.121(6) Uani 0.711(17) 1 d D U P C 2
H27D H 0.716567 0.942881 0.100582 0.182 Uiso 0.711(17) 1 calc R U P C 2
H27E H 0.724045 0.861835 0.102512 0.182 Uiso 0.711(17) 1 calc R U P C 2
H27F H 0.699514 0.902350 0.168512 0.182 Uiso 0.711(17) 1 calc R U P C 2
C31A C 0.6161(18) 0.638(2) 0.0279(17) 0.120(7) Uani 0.526(19) 1 d D U P D 2
H31D H 0.628772 0.684014 0.012477 0.181 Uiso 0.526(19) 1 calc R U P D 2
H31E H 0.605939 0.607992 -0.011727 0.181 Uiso 0.526(19) 1 calc R U P D 2
H31F H 0.665619 0.621168 0.057941 0.181 Uiso 0.526(19) 1 calc R U P D 2
C32A C 0.459(2) 0.642(2) 0.0096(15) 0.128(7) Uani 0.526(19) 1 d D U P D 2
H32D H 0.457763 0.686948 -0.012316 0.191 Uiso 0.526(19) 1 calc R U P D 2
H32E H 0.403282 0.634272 0.028581 0.191 Uiso 0.526(19) 1 calc R U P D 2
H32F H 0.467829 0.607067 -0.024286 0.191 Uiso 0.526(19) 1 calc R U P D 2
C33A C 0.541(3) 0.5735(11) 0.1124(13) 0.112(6) Uani 0.526(19) 1 d D U P D 2
H33D H 0.530026 0.533612 0.083062 0.168 Uiso 0.526(19) 1 calc R U P D 2
H33E H 0.497586 0.575105 0.145801 0.168 Uiso 0.526(19) 1 calc R U P D 2
H33F H 0.599139 0.570480 0.136435 0.168 Uiso 0.526(19) 1 calc R U P D 2
C46A C 0.2166(14) 0.7026(10) 0.2678(15) 0.083(4) Uani 0.47(4) 1 d DG U P B 2
C48A C 0.1297(13) 0.6905(12) 0.2406(15) 0.075(5) Uani 0.47(4) 1 d G U P B 2
H48A H 0.101802 0.721020 0.208267 0.091 Uiso 0.47(4) 1 calc R U P B 2
C50A C 0.0844(12) 0.6326(13) 0.2617(16) 0.096(6) Uani 0.47(4) 1 d G U P B 2
H50A H 0.026290 0.624482 0.243469 0.115 Uiso 0.47(4) 1 calc R U P B 2
C51A C 0.1261(15) 0.5869(11) 0.3100(16) 0.081(6) Uani 0.47(4) 1 d G U P B 2
H51A H 0.095814 0.548233 0.324120 0.097 Uiso 0.47(4) 1 calc R U P B 2
C49A C 0.2130(15) 0.5991(11) 0.3372(14) 0.090(6) Uani 0.47(4) 1 d G U P B 2
H49A H 0.240852 0.568522 0.369569 0.108 Uiso 0.47(4) 1 calc R U P B 2
C47A C 0.2582(12) 0.6569(12) 0.3161(15) 0.072(5) Uani 0.47(4) 1 d G U P B 2
H47A H 0.316365 0.665059 0.334367 0.086 Uiso 0.47(4) 1 calc R U P B 2
C40A C 0.2321(14) 0.8379(9) 0.2962(9) 0.053(4) Uani 0.50(4) 1 d DG U P B 2
C41A C 0.2929(13) 0.8744(10) 0.3408(11) 0.085(5) Uani 0.50(4) 1 d G U P B 2
H41A H 0.352728 0.862737 0.343706 0.102 Uiso 0.50(4) 1 calc R U P B 2
C43A C 0.2643(16) 0.9283(11) 0.3809(10) 0.079(5) Uani 0.50(4) 1 d G U P B 2
H43A H 0.304999 0.952727 0.410733 0.095 Uiso 0.50(4) 1 calc R U P B 2
C45A C 0.1749(17) 0.9458(11) 0.3765(10) 0.092(6) Uani 0.50(4) 1 d G U P B 2
H45A H 0.155761 0.981854 0.403400 0.111 Uiso 0.50(4) 1 calc R U P B 2
C44A C 0.1141(14) 0.9093(12) 0.3320(10) 0.075(5) Uani 0.50(4) 1 d G U P B 2
H44A H 0.054253 0.920993 0.329039 0.090 Uiso 0.50(4) 1 calc R U P B 2
C42A C 0.1427(13) 0.8554(11) 0.2918(9) 0.075(5) Uani 0.50(4) 1 d G U P B 2
H42A H 0.101981 0.831002 0.262011 0.090 Uiso 0.50(4) 1 calc R U P B 2
C34A C 0.237(3) 0.7826(19) 0.1423(10) 0.054(5) Uani 0.126(10) 1 d DG U P B 2
C35A C 0.270(3) 0.736(2) 0.0959(13) 0.052(7) Uani 0.126(10) 1 d DG U P B 2
H35A H 0.300878 0.697131 0.112514 0.062 Uiso 0.126(10) 1 calc R U P B 2
C37A C 0.257(3) 0.749(3) 0.0247(12) 0.057(8) Uani 0.126(10) 1 d G U P B 2
H37A H 0.278693 0.717604 -0.006402 0.068 Uiso 0.126(10) 1 calc R U P B 2
C39A C 0.210(3) 0.807(3) -0.0001(11) 0.062(8) Uani 0.126(10) 1 d G U P B 2
H39A H 0.201556 0.815357 -0.047818 0.075 Uiso 0.126(10) 1 calc R U P B 2
C38A C 0.178(3) 0.853(2) 0.0463(15) 0.065(8) Uani 0.126(10) 1 d G U P B 2
H38A H 0.146604 0.892637 0.029681 0.078 Uiso 0.126(10) 1 calc R U P B 2
C36A C 0.191(3) 0.841(2) 0.1175(13) 0.062(7) Uani 0.126(10) 1 d DG U P B 2
H36A H 0.168788 0.872165 0.148597 0.075 Uiso 0.126(10) 1 calc R U P B 2

loop_
_atom_site_aniso_label
_atom_site_aniso_U_11
_atom_site_aniso_U_22
_atom_site_aniso_U_33
_atom_site_aniso_U_23
_atom_site_aniso_U_13
_atom_site_aniso_U_12
Dy1 0.0431(3) 0.0572(4) 0.0451(3) -0.0068(2) 0.0101(2) -0.00255(19)
P1 0.0471(15) 0.0694(17) 0.0525(14) -0.0003(14) 0.0049(12) 0.0089(13)
O1 0.083(5) 0.063(4) 0.052(4) -0.012(4) 0.022(4) -0.002(4)
O2 0.083(4) 0.064(4) 0.041(3) -0.008(3) 0.012(3) 0.020(3)
O4 0.085(5) 0.096(5) 0.103(5) -0.036(4) 0.025(4) -0.007(4)
O3 0.084(4) 0.064(4) 0.041(3) -0.008(3) 0.012(3) 0.021(3)
O6 0.088(5) 0.049(4) 0.073(5) 0.001(4) 0.021(4) -0.004(4)
O7 0.045(4) 0.075(5) 0.066(5) 0.001(4) 0.006(3) 0.004(3)
O5 0.087(5) 0.096(5) 0.103(4) -0.036(4) 0.024(4) -0.008(4)
C9 0.071(7) 0.076(7) 0.045(6) -0.005(6) 0.023(5) -0.002(6)
C7 0.071(7) 0.078(8) 0.054(6) 0.008(6) 0.014(5) -0.003(6)
C8 0.102(10) 0.081(8) 0.064(7) 0.001(7) 0.046(7) -0.005(7)
C34 0.096(6) 0.084(6) 0.053(5) -0.002(5) 0.004(5) 0.018(5)
C35 0.131(8) 0.106(8) 0.058(6) -0.010(6) 0.004(6) 0.013(7)
C37 0.145(9) 0.115(8) 0.058(6) -0.014(7) 0.012(7) 0.017(8)
C39 0.157(9) 0.114(8) 0.055(6) 0.007(7) 0.016(6) 0.010(8)
C38 0.154(9) 0.104(8) 0.063(6) 0.013(6) 0.015(7) -0.004(7)
C36 0.134(8) 0.088(7) 0.054(5) 0.008(6) 0.021(6) 0.006(7)
C46 0.055(8) 0.068(9) 0.036(9) -0.012(7) 0.023(7) -0.007(7)
C48 0.069(9) 0.089(10) 0.069(11) 0.003(8) 0.009(8) -0.014(8)
C50 0.061(9) 0.088(10) 0.080(12) -0.005(9) 0.013(8) -0.019(8)
C51 0.076(10) 0.082(10) 0.098(12) 0.004(9) 0.015(9) -0.019(8)
C49 0.063(9) 0.076(10) 0.084(12) 0.004(9) 0.024(8) -0.008(8)
C47 0.073(9) 0.088(10) 0.088(11) 0.003(9) 0.014(8) -0.002(8)
C30 0.156(11) 0.088(8) 0.077(7) -0.034(7) 0.047(7) -0.006(8)
C26 0.111(9) 0.088(7) 0.109(9) 0.034(8) 0.024(7) -0.018(7)
C42 0.071(11) 0.092(13) 0.079(12) -0.011(11) 0.040(9) 0.014(10)
C40 0.082(11) 0.105(13) 0.085(12) -0.028(11) 0.033(9) 0.018(10)
C41 0.073(11) 0.083(12) 0.068(12) -0.022(10) 0.039(9) 0.006(9)
C43 0.097(12) 0.094(12) 0.100(13) -0.028(11) 0.026(10) 0.001(10)
C45 0.090(12) 0.092(13) 0.092(13) -0.027(11) 0.041(10) -0.001(10)
C44 0.093(12) 0.107(13) 0.104(13) -0.020(11) 0.024(10) 0.011(10)
C28 0.129(14) 0.100(13) 0.122(14) 0.036(13) 0.019(13) -0.017(12)
C31 0.163(14) 0.094(13) 0.100(14) -0.033(12) 0.045(12) 0.018(12)
C32 0.170(15) 0.113(13) 0.084(11) -0.036(12) 0.040(12) -0.017(13)
C29 0.128(14) 0.101(13) 0.124(13) 0.034(13) 0.024(12) -0.025(13)
C27 0.123(14) 0.095(14) 0.125(14) 0.031(13) 0.020(13) -0.031(12)
C33 0.162(15) 0.090(12) 0.110(12) -0.046(11) 0.039(12) -0.018(12)
C18 0.084(4) 0.065(4) 0.042(3) -0.008(3) 0.012(3) 0.020(3)
C22 0.085(4) 0.065(4) 0.044(3) -0.007(3) 0.011(3) 0.020(3)
C4 0.084(4) 0.065(3) 0.041(3) -0.007(3) 0.012(3) 0.020(3)
C5 0.084(4) 0.064(3) 0.042(3) -0.007(3) 0.012(3) 0.020(3)
C6 0.084(4) 0.064(3) 0.042(3) -0.007(3) 0.012(3) 0.020(3)
C3 0.086(4) 0.096(5) 0.104(4) -0.036(4) 0.025(4) -0.007(4)
C16 0.087(5) 0.098(5) 0.106(5) -0.035(4) 0.025(4) -0.006(4)
C23 0.086(5) 0.066(4) 0.046(3) -0.007(3) 0.010(3) 0.020(4)
C2 0.086(4) 0.096(5) 0.104(4) -0.036(4) 0.024(4) -0.008(4)
C21 0.084(4) 0.067(4) 0.043(3) -0.007(3) 0.011(3) 0.019(4)
C17 0.087(5) 0.098(5) 0.105(5) -0.036(4) 0.025(4) -0.006(4)
C20 0.085(5) 0.066(4) 0.042(3) -0.008(3) 0.011(3) 0.020(4)
C19 0.085(5) 0.066(4) 0.042(3) -0.008(3) 0.012(4) 0.019(4)
C25 0.086(4) 0.067(4) 0.046(3) -0.007(3) 0.011(3) 0.019(4)
C14 0.086(5) 0.097(5) 0.105(5) -0.036(4) 0.025(4) -0.007(4)
C15 0.087(5) 0.098(5) 0.106(5) -0.035(5) 0.024(4) -0.007(4)
C10 0.088(5) 0.097(5) 0.105(4) -0.036(4) 0.024(4) -0.008(4)
C1 0.087(4) 0.096(5) 0.104(4) -0.036(4) 0.024(4) -0.008(4)
C12 0.090(5) 0.098(5) 0.105(5) -0.036(4) 0.023(4) -0.008(4)
C11 0.089(5) 0.097(5) 0.106(5) -0.036(5) 0.023(4) -0.008(4)
C13 0.089(5) 0.098(5) 0.106(5) -0.035(4) 0.024(4) -0.009(4)
C24 0.087(5) 0.067(4) 0.046(3) -0.007(3) 0.012(3) 0.021(4)
O4A 0.061(12) 0.069(12) 0.083(6) -0.016(8) 0.029(7) -0.018(11)
O5A 0.091(10) 0.094(9) 0.061(7) -0.009(6) 0.029(7) -0.017(7)
C3A 0.104(7) 0.099(7) 0.089(6) -0.029(5) 0.026(5) -0.014(6)
C16A 0.121(10) 0.118(16) 0.132(15) -0.034(14) 0.000(10) -0.017(9)
C2A 0.113(9) 0.110(8) 0.083(6) -0.028(6) 0.024(6) -0.017(7)
C17A 0.136(16) 0.108(13) 0.123(12) -0.013(10) 0.026(11) -0.002(12)
C14A 0.115(9) 0.097(8) 0.103(9) -0.030(7) 0.012(7) -0.019(7)
C15A 0.139(14) 0.109(12) 0.127(12) -0.037(11) 0.033(12) -0.019(11)
C10A 0.131(10) 0.130(10) 0.072(7) -0.019(7) 0.030(8) -0.023(9)
C1A 0.115(9) 0.111(8) 0.073(7) -0.022(6) 0.024(6) -0.019(7)
C12A 0.172(17) 0.164(15) 0.082(9) -0.034(11) 0.035(10) -0.049(14)
C11A 0.141(16) 0.136(11) 0.101(15) -0.003(9) 0.051(13) -0.015(10)
C13A 0.131(10) 0.139(16) 0.086(14) -0.003(14) 0.035(9) -0.020(10)
O2A 0.090(5) 0.092(5) 0.110(5) 0.010(5) 0.045(4) 0.019(4)
O3A 0.089(5) 0.093(5) 0.112(5) 0.009(5) 0.045(4) 0.019(4)
C18A 0.091(5) 0.093(5) 0.111(5) 0.010(5) 0.045(4) 0.019(4)
C22A 0.090(5) 0.094(5) 0.112(5) 0.010(5) 0.044(4) 0.018(4)
C4A 0.090(5) 0.093(5) 0.111(5) 0.010(4) 0.045(4) 0.019(4)
C5A 0.090(5) 0.093(5) 0.111(5) 0.010(4) 0.045(4) 0.019(4)
C6A 0.090(5) 0.093(5) 0.112(5) 0.010(4) 0.044(4) 0.019(4)
C23A 0.092(5) 0.095(5) 0.114(5) 0.010(5) 0.043(5) 0.018(4)
C21A 0.091(5) 0.093(5) 0.112(5) 0.010(5) 0.045(5) 0.020(4)
C20A 0.091(5) 0.093(5) 0.111(5) 0.011(5) 0.045(4) 0.019(4)
C19A 0.091(5) 0.093(5) 0.112(5) 0.011(5) 0.044(5) 0.018(4)
C25A 0.091(5) 0.094(5) 0.112(5) 0.009(5) 0.044(4) 0.018(4)
C24A 0.090(5) 0.094(5) 0.113(5) 0.010(5) 0.044(5) 0.019(4)
C29A 0.136(13) 0.101(11) 0.116(11) 0.042(10) 0.024(10) -0.020(11)
C28A 0.136(12) 0.086(10) 0.125(12) 0.037(11) 0.024(11) -0.014(10)
C27A 0.120(11) 0.107(12) 0.138(13) 0.031(11) 0.021(11) -0.038(10)
C31A 0.169(14) 0.110(13) 0.090(13) -0.031(12) 0.055(11) 0.007(12)
C32A 0.163(15) 0.111(13) 0.111(12) -0.045(12) 0.026(12) -0.010(13)
C33A 0.164(15) 0.084(11) 0.095(12) -0.032(10) 0.046(12) 0.001(12)
C46A 0.070(7) 0.094(8) 0.084(9) 0.006(7) 0.005(7) 0.001(7)
C48A 0.051(8) 0.095(10) 0.084(11) 0.004(9) 0.027(8) 0.006(8)
C50A 0.075(9) 0.113(11) 0.103(12) 0.007(10) 0.029(9) -0.004(9)
C51A 0.069(9) 0.096(11) 0.084(12) 0.008(10) 0.040(9) -0.009(9)
C49A 0.089(10) 0.100(11) 0.084(12) 0.011(10) 0.021(9) -0.005(9)
C47A 0.068(9) 0.087(10) 0.066(10) 0.007(9) 0.030(8) 0.005(8)
C40A 0.057(7) 0.066(7) 0.040(7) 0.014(6) 0.031(6) 0.007(6)
C41A 0.086(10) 0.092(10) 0.077(9) -0.004(9) 0.016(8) 0.010(8)
C43A 0.087(11) 0.093(10) 0.065(9) 0.003(9) 0.044(8) 0.008(9)
C45A 0.095(11) 0.107(11) 0.082(10) -0.001(9) 0.047(8) 0.013(9)
C44A 0.077(10) 0.090(11) 0.066(9) 0.011(9) 0.047(8) 0.019(9)
C42A 0.071(9) 0.085(10) 0.073(9) 0.005(8) 0.026(8) 0.016(8)
C34A 0.036(9) 0.082(10) 0.047(9) -0.010(9) 0.014(9) 0.005(9)
C35A 0.032(12) 0.084(13) 0.042(12) -0.017(12) 0.015(11) 0.010(12)
C37A 0.039(14) 0.089(15) 0.045(13) -0.021(13) 0.012(12) -0.001(13)
C39A 0.047(14) 0.092(15) 0.048(14) -0.020(14) 0.008(13) 0.001(13)
C38A 0.050(14) 0.093(15) 0.052(13) -0.016(13) 0.008(12) 0.006(13)
C36A 0.047(13) 0.090(13) 0.053(12) -0.016(12) 0.014(11) 0.005(12)

loop_
_atom_type_symbol
_atom_type_description
_atom_type_scat_dispersion_real
_atom_type_scat_dispersion_imag
_atom_type_scat_source
C C 0.0033 0.0016 'International Tables Vol C Tables 4.2.6.8 and 6.1.1.4'
H H 0.0000 0.0000 'International Tables Vol C Tables 4.2.6.8 and 6.1.1.4'
Dy Dy -0.1892 4.4098 'International Tables Vol C Tables 4.2.6.8 and 6.1.1.4'
O O 0.0106 0.0060 'International Tables Vol C Tables 4.2.6.8 and 6.1.1.4'
P P 0.1023 0.0942 'International Tables Vol C Tables 4.2.6.8 and 6.1.1.4'

loop_
_geom_angle_atom_site_label_1
_geom_angle_atom_site_label_2
_geom_angle_atom_site_label_3
_geom_angle
_geom_angle_site_symmetry_1
_geom_angle_site_symmetry_3
_geom_angle_publ_flag
O1 Dy1 O4A 145.7(11) . . ?
O1 Dy1 O5A 139.8(8) . . ?
O2 Dy1 O1 140.2(9) . . ?
O4 Dy1 O1 88.2(6) . . ?
O4 Dy1 O2 109.5(14) . . ?
O4 Dy1 O3 82.9(5) . . ?
O4 Dy1 O6 87.4(6) . . ?
O4 Dy1 O7 170.5(6) . . ?
O4 Dy1 O5 74.0(17) . . ?
O3 Dy1 O1 75.7(4) . . ?
O3 Dy1 O2 71.8(4) . . ?
O6 Dy1 O1 72.8(3) . . ?
O6 Dy1 O2 140.6(4) . . ?
O6 Dy1 O3 147.3(3) . . ?
O6 Dy1 O4A 75.5(11) . . ?
O6 Dy1 O5A 140.3(4) . . ?
O7 Dy1 O1 83.4(3) . . ?
O7 Dy1 O2 79.9(13) . . ?
O7 Dy1 O3 99.3(2) . . ?
O7 Dy1 O6 85.8(3) . . ?
O7 Dy1 O4A 106.9(12) . . ?
O7 Dy1 O5A 78.9(14) . . ?
O7 Dy1 O3A 171.13(19) . . ?
O5 Dy1 O1 146.9(15) . . ?
O5 Dy1 O2 72.8(17) . . ?
O5 Dy1 O3 127.5(17) . . ?
O5 Dy1 O6 78.6(16) . . ?
O5 Dy1 O7 111.1(17) . . ?
O4A Dy1 O5A 74.4(12) . . ?
O2A Dy1 O1 76.8(2) . . ?
O2A Dy1 O6 146.8(3) . . ?
O2A Dy1 O7 103.9(5) . . ?
O2A Dy1 O4A 129.0(12) . . ?
O2A Dy1 O5A 72.9(4) . . ?
O2A Dy1 O3A 77.2(5) . . ?
O3A Dy1 O1 88.29(18) . . ?
O3A Dy1 O6 88.7(2) . . ?
O3A Dy1 O4A 78.3(12) . . ?
O3A Dy1 O5A 109.6(14) . . ?
O7 P1 C34 103.7(5) . . ?
O7 P1 C46 110.5(7) . . ?
O7 P1 C40 106.2(8) . . ?
O7 P1 C46A 115.2(8) . . ?
O7 P1 C40A 112.8(8) . . ?
O7 P1 C34A 113.3(14) . . ?
C34 P1 C46 110.6(7) . . ?
C34 P1 C40 97.1(10) . . ?
C46 P1 C40 126.1(11) . . ?
C46A P1 C40A 91.0(12) . . ?
C34A P1 C46A 104.3(19) . . ?
C34A P1 C40A 118.0(10) . . ?
C9 O1 Dy1 135.5(7) . . ?
C4 O2 Dy1 131.6(19) . . ?
C3 O4 Dy1 136.1(18) . . ?
C6 O3 Dy1 140.0(11) . . ?
C7 O6 Dy1 137.3(8) . . ?
P1 O7 Dy1 171.7(5) . . ?
C1 O5 Dy1 137(4) . . ?
O1 C9 C8 124.0(11) . . ?
O1 C9 C30 113.0(10) . . ?
C8 C9 C30 122.8(10) . . ?
O6 C7 C8 121.7(11) . . ?
O6 C7 C26 117.8(11) . . ?
C8 C7 C26 120.5(11) . . ?
C9 C8 C7 127.5(11) . . ?
C9 C8 H8 116.3 . . ?
C7 C8 H8 116.3 . . ?
C35 C34 P1 116.5(6) . . ?
C35 C34 C36 120.0 . . ?
C36 C34 P1 121.0(6) . . ?
C34 C35 H35 120.0 . . ?
C34 C35 C37 120.0 . . ?
C37 C35 H35 120.0 . . ?
C35 C37 H37 120.0 . . ?
C39 C37 C35 120.0 . . ?
C39 C37 H37 120.0 . . ?
C37 C39 H39 120.0 . . ?
C37 C39 C38 120.0 . . ?
C38 C39 H39 120.0 . . ?
C39 C38 H38 120.0 . . ?
C36 C38 C39 120.0 . . ?
C36 C38 H38 120.0 . . ?
C34 C36 H36 120.0 . . ?
C38 C36 C34 120.0 . . ?
C38 C36 H36 120.0 . . ?
C48 C46 P1 122.9(9) . . ?
C48 C46 C47 120.0 . . ?
C47 C46 P1 115.7(9) . . ?
C46 C48 H48 120.0 . . ?
C46 C48 C50 120.0 . . ?
C50 C48 H48 120.0 . . ?
C48 C50 H50 120.0 . . ?
C48 C50 C51 120.0 . . ?
C51 C50 H50 120.0 . . ?
C50 C51 H51 120.0 . . ?
C49 C51 C50 120.0 . . ?
C49 C51 H51 120.0 . . ?
C51 C49 H49 120.0 . . ?
C47 C49 C51 120.0 . . ?
C47 C49 H49 120.0 . . ?
C46 C47 H47 120.0 . . ?
C49 C47 C46 120.0 . . ?
C49 C47 H47 120.0 . . ?
C9 C30 C33A 111.6(13) . . ?
C31 C30 C9 106.7(18) . . ?
C31 C30 C32 101(2) . . ?
C31 C30 C33 129(2) . . ?
C32 C30 C9 107.4(17) . . ?
C33 C30 C9 108.3(13) . . ?
C33 C30 C32 103(2) . . ?
C31A C30 C9 109.6(17) . . ?
C31A C30 C33A 104(2) . . ?
C32A C30 C9 111.0(17) . . ?
C32A C30 C31A 103(2) . . ?
C32A C30 C33A 117(2) . . ?
C7 C26 C28 117(2) . . ?
C7 C26 C29 119(2) . . ?
C7 C26 C27 107(2) . . ?
C7 C26 C29A 114.3(13) . . ?
C7 C26 C28A 107.4(12) . . ?
C7 C26 C27A 103.9(12) . . ?
C29 C26 C28 104(3) . . ?
C29 C26 C27 100(3) . . ?
C27 C26 C28 110(3) . . ?
C29A C26 C28A 110.2(15) . . ?
C29A C26 C27A 111.0(15) . . ?
C27A C26 C28A 109.8(16) . . ?
C40 C42 H42 120.0 . . ?
C40 C42 C44 120.0 . . ?
C44 C42 H42 120.0 . . ?
C42 C40 P1 120.5(11) . . ?
C42 C40 C41 120.0 . . ?
C41 C40 P1 119.1(11) . . ?
C40 C41 H41 120.0 . . ?
C43 C41 C40 120.0 . . ?
C43 C41 H41 120.0 . . ?
C41 C43 H43 120.0 . . ?
C41 C43 C45 120.0 . . ?
C45 C43 H43 120.0 . . ?
C43 C45 H45 120.0 . . ?
C44 C45 C43 120.0 . . ?
C44 C45 H45 120.0 . . ?
C42 C44 H44 120.0 . . ?
C45 C44 C42 120.0 . . ?
C45 C44 H44 120.0 . . ?
C26 C28 H28A 109.5 . . ?
C26 C28 H28B 109.5 . . ?
C26 C28 H28C 109.5 . . ?
H28A C28 H28B 109.5 . . ?
H28A C28 H28C 109.5 . . ?
H28B C28 H28C 109.5 . . ?
C30 C31 H31A 109.5 . . ?
C30 C31 H31B 109.5 . . ?
C30 C31 H31C 109.5 . . ?
H31A C31 H31B 109.5 . . ?
H31A C31 H31C 109.5 . . ?
H31B C31 H31C 109.5 . . ?
C30 C32 H32A 109.5 . . ?
C30 C32 H32B 109.5 . . ?
C30 C32 H32C 109.5 . . ?
H32A C32 H32B 109.5 . . ?
H32A C32 H32C 109.5 . . ?
H32B C32 H32C 109.5 . . ?
C26 C29 H29A 109.5 . . ?
C26 C29 H29B 109.5 . . ?
C26 C29 H29C 109.5 . . ?
H29A C29 H29B 109.5 . . ?
H29A C29 H29C 109.5 . . ?
H29B C29 H29C 109.5 . . ?
C26 C27 H27A 109.5 . . ?
C26 C27 H27B 109.5 . . ?
C26 C27 H27C 109.5 . . ?
H27A C27 H27B 109.5 . . ?
H27A C27 H27C 109.5 . . ?
H27B C27 H27C 109.5 . . ?
C30 C33 H33A 109.5 . . ?
C30 C33 H33B 109.5 . . ?
C30 C33 H33C 109.5 . . ?
H33A C33 H33B 109.5 . . ?
H33A C33 H33C 109.5 . . ?
H33B C33 H33C 109.5 . . ?
C21 C18 C4 107(2) . . ?
C21 C18 C20 110(2) . . ?
C21 C18 C19 119(2) . . ?
C20 C18 C4 111.6(18) . . ?
C19 C18 C4 106(2) . . ?
C19 C18 C20 103(2) . . ?
C6 C22 C23 114.1(19) . . ?
C6 C22 C25 109.6(18) . . ?
C23 C22 C25 92.6(17) . . ?
C24 C22 C6 117(2) . . ?
C24 C22 C23 111.6(19) . . ?
C24 C22 C25 109.4(19) . . ?
O2 C4 C18 110(2) . . ?
C5 C4 O2 129(2) . . ?
C5 C4 C18 122(2) . . ?
C4 C5 H5 117.4 . . ?
C4 C5 C6 125(2) . . ?
C6 C5 H5 117.4 . . ?
O3 C6 C22 118.7(16) . . ?
O3 C6 C5 117.9(18) . . ?
C5 C6 C22 123.1(19) . . ?
O4 C3 C14 116(2) . . ?
C2 C3 O4 122(3) . . ?
C2 C3 C14 120(3) . . ?
H16A C16 H16B 109.5 . . ?
H16A C16 H16C 109.5 . . ?
H16B C16 H16C 109.5 . . ?
C14 C16 H16A 109.5 . . ?
C14 C16 H16B 109.5 . . ?
C14 C16 H16C 109.5 . . ?
C22 C23 H23A 109.5 . . ?
C22 C23 H23B 109.5 . . ?
C22 C23 H23C 109.5 . . ?
H23A C23 H23B 109.5 . . ?
H23A C23 H23C 109.5 . . ?
H23B C23 H23C 109.5 . . ?
C3 C2 H2 116.4 . . ?
C3 C2 C1 127(3) . . ?
C1 C2 H2 116.4 . . ?
C18 C21 H21A 109.5 . . ?
C18 C21 H21B 109.5 . . ?
C18 C21 H21C 109.5 . . ?
H21A C21 H21B 109.5 . . ?
H21A C21 H21C 109.5 . . ?
H21B C21 H21C 109.5 . . ?
H17A C17 H17B 109.5 . . ?
H17A C17 H17C 109.5 . . ?
H17B C17 H17C 109.5 . . ?
C14 C17 H17A 109.5 . . ?
C14 C17 H17B 109.5 . . ?
C14 C17 H17C 109.5 . . ?
C18 C20 H20A 109.5 . . ?
C18 C20 H20B 109.5 . . ?
C18 C20 H20C 109.5 . . ?
H20A C20 H20B 109.5 . . ?
H20A C20 H20C 109.5 . . ?
H20B C20 H20C 109.5 . . ?
C18 C19 H19A 109.5 . . ?
C18 C19 H19B 109.5 . . ?
C18 C19 H19C 109.5 . . ?
H19A C19 H19B 109.5 . . ?
H19A C19 H19C 109.5 . . ?
H19B C19 H19C 109.5 . . ?
C22 C25 H25A 109.5 . . ?
C22 C25 H25B 109.5 . . ?
C22 C25 H25C 109.5 . . ?
H25A C25 H25B 109.5 . . ?
H25A C25 H25C 109.5 . . ?
H25B C25 H25C 109.5 . . ?
C16 C14 C3 94(3) . . ?
C17 C14 C3 120(4) . . ?
C17 C14 C16 120(3) . . ?
C17 C14 C15 117(3) . . ?
C15 C14 C3 107(2) . . ?
C15 C14 C16 95(2) . . ?
C14 C15 H15A 109.5 . . ?
C14 C15 H15B 109.5 . . ?
C14 C15 H15C 109.5 . . ?
H15A C15 H15B 109.5 . . ?
H15A C15 H15C 109.5 . . ?
H15B C15 H15C 109.5 . . ?
C1 C10 C12 103(3) . . ?
C1 C10 C11 106(2) . . ?
C11 C10 C12 97(2) . . ?
C13 C10 C1 121(3) . . ?
C13 C10 C12 120(3) . . ?
C13 C10 C11 106(3) . . ?
O5 C1 C2 120(3) . . ?
O5 C1 C10 123(3) . . ?
C2 C1 C10 117(3) . . ?
C10 C12 H12A 109.5 . . ?
C10 C12 H12B 109.5 . . ?
C10 C12 H12C 109.5 . . ?
H12A C12 H12B 109.5 . . ?
H12A C12 H12C 109.5 . . ?
H12B C12 H12C 109.5 . . ?
C10 C11 H11A 109.5 . . ?
C10 C11 H11B 109.5 . . ?
C10 C11 H11C 109.5 . . ?
H11A C11 H11B 109.5 . . ?
H11A C11 H11C 109.5 . . ?
H11B C11 H11C 109.5 . . ?
C10 C13 H13A 109.5 . . ?
C10 C13 H13B 109.5 . . ?
C10 C13 H13C 109.5 . . ?
H13A C13 H13B 109.5 . . ?
H13A C13 H13C 109.5 . . ?
H13B C13 H13C 109.5 . . ?
C22 C24 H24A 109.5 . . ?
C22 C24 H24B 109.5 . . ?
C22 C24 H24C 109.5 . . ?
H24A C24 H24B 109.5 . . ?
H24A C24 H24C 109.5 . . ?
H24B C24 H24C 109.5 . . ?
C3A O4A Dy1 139(3) . . ?
C1A O5A Dy1 125(3) . . ?
O4A C3A C2A 125(3) . . ?
O4A C3A C14A 110(3) . . ?
C2A C3A C14A 125(2) . . ?
H16D C16A H16E 109.5 . . ?
H16D C16A H16F 109.5 . . ?
H16E C16A H16F 109.5 . . ?
C14A C16A H16D 109.5 . . ?
C14A C16A H16E 109.5 . . ?
C14A C16A H16F 109.5 . . ?
C3A C2A H2A 122.5 . . ?
C1A C2A C3A 115(3) . . ?
C1A C2A H2A 122.5 . . ?
H17D C17A H17E 109.5 . . ?
H17D C17A H17F 109.5 . . ?
H17E C17A H17F 109.5 . . ?
C14A C17A H17D 109.5 . . ?
C14A C17A H17E 109.5 . . ?
C14A C17A H17F 109.5 . . ?
C16A C14A C3A 120(3) . . ?
C17A C14A C3A 118(3) . . ?
C17A C14A C16A 114(3) . . ?
C15A C14A C3A 99(2) . . ?
C15A C14A C16A 100(3) . . ?
C15A C14A C17A 100(3) . . ?
C14A C15A H15D 109.5 . . ?
C14A C15A H15E 109.5 . . ?
C14A C15A H15F 109.5 . . ?
H15D C15A H15E 109.5 . . ?
H15D C15A H15F 109.5 . . ?
H15E C15A H15F 109.5 . . ?
C12A C10A C1A 102(3) . . ?
C11A C10A C1A 111(3) . . ?
C11A C10A C12A 111(2) . . ?
C11A C10A C13A 113(2) . . ?
C13A C10A C1A 108(3) . . ?
C13A C10A C12A 111(2) . . ?
O5A C1A C2A 138(3) . . ?
O5A C1A C10A 103(3) . . ?
C2A C1A C10A 117(2) . . ?
C10A C12A H12D 109.5 . . ?
C10A C12A H12E 109.5 . . ?
C10A C12A H12F 109.5 . . ?
H12D C12A H12E 109.5 . . ?
H12D C12A H12F 109.5 . . ?
H12E C12A H12F 109.5 . . ?
C10A C11A H11D 109.5 . . ?
C10A C11A H11E 109.5 . . ?
C10A C11A H11F 109.5 . . ?
H11D C11A H11E 109.5 . . ?
H11D C11A H11F 109.5 . . ?
H11E C11A H11F 109.5 . . ?
C10A C13A H13D 109.5 . . ?
C10A C13A H13E 109.5 . . ?
C10A C13A H13F 109.5 . . ?
H13D C13A H13E 109.5 . . ?
H13D C13A H13F 109.5 . . ?
H13E C13A H13F 109.5 . . ?
C4A O2A Dy1 130.5(19) . . ?
C6A O3A Dy1 125.5(19) . . ?
C21A C18A C4A 107(2) . . ?
C20A C18A C4A 109(2) . . ?
C20A C18A C21A 108.0(15) . . ?
C19A C18A C4A 110(2) . . ?
C19A C18A C21A 109.8(16) . . ?
C19A C18A C20A 112.9(16) . . ?
C23A C22A C6A 96(2) . . ?
C23A C22A C25A 116.9(15) . . ?
C23A C22A C24A 115.7(15) . . ?
C25A C22A C6A 100(2) . . ?
C25A C22A C24A 116.7(16) . . ?
C24A C22A C6A 107(2) . . ?
O2A C4A C18A 115(2) . . ?
O2A C4A C5A 130(3) . . ?
C5A C4A C18A 114(2) . . ?
C4A C5A H5A 124.3 . . ?
C6A C5A C4A 111(2) . . ?
C6A C5A H5A 124.3 . . ?
O3A C6A C22A 104(3) . . ?
O3A C6A C5A 141(3) . . ?
C5A C6A C22A 115(2) . . ?
C22A C23A H23D 109.5 . . ?
C22A C23A H23E 109.5 . . ?
C22A C23A H23F 109.5 . . ?
H23D C23A H23E 109.5 . . ?
H23D C23A H23F 109.5 . . ?
H23E C23A H23F 109.5 . . ?
C18A C21A H21D 109.5 . . ?
C18A C21A H21E 109.5 . . ?
C18A C21A H21F 109.5 . . ?
H21D C21A H21E 109.5 . . ?
H21D C21A H21F 109.5 . . ?
H21E C21A H21F 109.5 . . ?
C18A C20A H20D 109.5 . . ?
C18A C20A H20E 109.5 . . ?
C18A C20A H20F 109.5 . . ?
H20D C20A H20E 109.5 . . ?
H20D C20A H20F 109.5 . . ?
H20E C20A H20F 109.5 . . ?
C18A C19A H19D 109.5 . . ?
C18A C19A H19E 109.5 . . ?
C18A C19A H19F 109.5 . . ?
H19D C19A H19E 109.5 . . ?
H19D C19A H19F 109.5 . . ?
H19E C19A H19F 109.5 . . ?
C22A C25A H25D 109.5 . . ?
C22A C25A H25E 109.5 . . ?
C22A C25A H25F 109.5 . . ?
H25D C25A H25E 109.5 . . ?
H25D C25A H25F 109.5 . . ?
H25E C25A H25F 109.5 . . ?
C22A C24A H24D 109.5 . . ?
C22A C24A H24E 109.5 . . ?
C22A C24A H24F 109.5 . . ?
H24D C24A H24E 109.5 . . ?
H24D C24A H24F 109.5 . . ?
H24E C24A H24F 109.5 . . ?
C26 C29A H29D 109.5 . . ?
C26 C29A H29E 109.5 . . ?
C26 C29A H29F 109.5 . . ?
H29D C29A H29E 109.5 . . ?
H29D C29A H29F 109.5 . . ?
H29E C29A H29F 109.5 . . ?
C26 C28A H28D 109.5 . . ?
C26 C28A H28E 109.5 . . ?
C26 C28A H28F 109.5 . . ?
H28D C28A H28E 109.5 . . ?
H28D C28A H28F 109.5 . . ?
H28E C28A H28F 109.5 . . ?
C26 C27A H27D 109.5 . . ?
C26 C27A H27E 109.5 . . ?
C26 C27A H27F 109.5 . . ?
H27D C27A H27E 109.5 . . ?
H27D C27A H27F 109.5 . . ?
H27E C27A H27F 109.5 . . ?
C30 C31A H31D 109.5 . . ?
C30 C31A H31E 109.5 . . ?
C30 C31A H31F 109.5 . . ?
H31D C31A H31E 109.5 . . ?
H31D C31A H31F 109.5 . . ?
H31E C31A H31F 109.5 . . ?
C30 C32A H32D 109.5 . . ?
C30 C32A H32E 109.5 . . ?
C30 C32A H32F 109.5 . . ?
H32D C32A H32E 109.5 . . ?
H32D C32A H32F 109.5 . . ?
H32E C32A H32F 109.5 . . ?
C30 C33A H33D 109.5 . . ?
C30 C33A H33E 109.5 . . ?
C30 C33A H33F 109.5 . . ?
H33D C33A H33E 109.5 . . ?
H33D C33A H33F 109.5 . . ?
H33E C33A H33F 109.5 . . ?
C48A C46A P1 119.1(12) . . ?
C48A C46A C47A 120.0 . . ?
C47A C46A P1 120.7(12) . . ?
C46A C48A H48A 120.0 . . ?
C46A C48A C50A 120.0 . . ?
C50A C48A H48A 120.0 . . ?
C48A C50A H50A 120.0 . . ?
C51A C50A C48A 120.0 . . ?
C51A C50A H50A 120.0 . . ?
C50A C51A H51A 120.0 . . ?
C50A C51A C49A 120.0 . . ?
C49A C51A H51A 120.0 . . ?
C51A C49A H49A 120.0 . . ?
C47A C49A C51A 120.0 . . ?
C47A C49A H49A 120.0 . . ?
C46A C47A H47A 120.0 . . ?
C49A C47A C46A 120.0 . . ?
C49A C47A H47A 120.0 . . ?
C41A C40A P1 116.6(10) . . ?
C41A C40A C42A 120.0 . . ?
C42A C40A P1 122.6(10) . . ?
C40A C41A H41A 120.0 . . ?
C43A C41A C40A 120.0 . . ?
C43A C41A H41A 120.0 . . ?
C41A C43A H43A 120.0 . . ?
C41A C43A C45A 120.0 . . ?
C45A C43A H43A 120.0 . . ?
C43A C45A H45A 120.0 . . ?
C43A C45A C44A 120.0 . . ?
C44A C45A H45A 120.0 . . ?
C45A C44A H44A 120.0 . . ?
C42A C44A C45A 120.0 . . ?
C42A C44A H44A 120.0 . . ?
C40A C42A H42A 120.0 . . ?
C44A C42A C40A 120.0 . . ?
C44A C42A H42A 120.0 . . ?
C35A C34A P1 118.1(8) . . ?
C35A C34A C36A 120.0 . . ?
C36A C34A P1 120.1(9) . . ?
C34A C35A H35A 120.0 . . ?
C37A C35A C34A 120.0 . . ?
C37A C35A H35A 120.0 . . ?
C35A C37A H37A 120.0 . . ?
C35A C37A C39A 120.0 . . ?
C39A C37A H37A 120.0 . . ?
C37A C39A H39A 120.0 . . ?
C38A C39A C37A 120.0 . . ?
C38A C39A H39A 120.0 . . ?
C39A C38A H38A 120.0 . . ?
C36A C38A C39A 120.0 . . ?
C36A C38A H38A 120.0 . . ?
C34A C36A H36A 120.0 . . ?
C38A C36A C34A 120.0 . . ?
C38A C36A H36A 120.0 . . ?

loop_
_geom_bond_atom_site_label_1
_geom_bond_atom_site_label_2
_geom_bond_distance
_geom_bond_site_symmetry_2
_geom_bond_publ_flag
Dy1 O1 2.316(6) . ?
Dy1 O2 2.32(3) . ?
Dy1 O4 2.184(3) . ?
Dy1 O3 2.309(4) . ?
Dy1 O6 2.307(7) . ?
Dy1 O7 2.255(7) . ?
Dy1 O5 2.21(2) . ?
Dy1 O4A 2.33(2) . ?
Dy1 O5A 2.36(3) . ?
Dy1 O2A 2.224(18) . ?
Dy1 O3A 2.29(2) . ?
P1 O7 1.491(7) . ?
P1 C34 1.834(7) . ?
P1 C46 1.849(10) . ?
P1 C40 1.859(11) . ?
P1 C46A 1.872(12) . ?
P1 C40A 1.875(11) . ?
P1 C34A 1.814(19) . ?
O1 C9 1.249(11) . ?
O2 C4 1.33(3) . ?
O4 C3 1.35(3) . ?
O3 C6 1.28(2) . ?
O6 C7 1.245(12) . ?
O5 C1 1.32(5) . ?
C9 C8 1.361(17) . ?
C9 C30 1.535(16) . ?
C7 C8 1.377(16) . ?
C7 C26 1.494(16) . ?
C8 H8 0.9300 . ?
C34 C35 1.3900 . ?
C34 C36 1.3900 . ?
C35 H35 0.9300 . ?
C35 C37 1.3900 . ?
C37 H37 0.9300 . ?
C37 C39 1.3900 . ?
C39 H39 0.9300 . ?
C39 C38 1.3900 . ?
C38 H38 0.9300 . ?
C38 C36 1.3900 . ?
C36 H36 0.9300 . ?
C46 C48 1.3900 . ?
C46 C47 1.3900 . ?
C48 H48 0.9300 . ?
C48 C50 1.3900 . ?
C50 H50 0.9300 . ?
C50 C51 1.3900 . ?
C51 H51 0.9300 . ?
C51 C49 1.3900 . ?
C49 H49 0.9300 . ?
C49 C47 1.3900 . ?
C47 H47 0.9300 . ?
C30 C31 1.519(17) . ?
C30 C32 1.533(17) . ?
C30 C33 1.521(17) . ?
C30 C31A 1.525(16) . ?
C30 C32A 1.517(17) . ?
C30 C33A 1.540(16) . ?
C26 C28 1.574(18) . ?
C26 C29 1.568(18) . ?
C26 C27 1.570(18) . ?
C26 C29A 1.565(15) . ?
C26 C28A 1.579(15) . ?
C26 C27A 1.570(15) . ?
C42 H42 0.9300 . ?
C42 C40 1.3900 . ?
C42 C44 1.3900 . ?
C40 C41 1.3900 . ?
C41 H41 0.9300 . ?
C41 C43 1.3900 . ?
C43 H43 0.9300 . ?
C43 C45 1.3900 . ?
C45 H45 0.9300 . ?
C45 C44 1.3900 . ?
C44 H44 0.9300 . ?
C28 H28A 0.9600 . ?
C28 H28B 0.9600 . ?
C28 H28C 0.9600 . ?
C31 H31A 0.9600 . ?
C31 H31B 0.9600 . ?
C31 H31C 0.9600 . ?
C32 H32A 0.9600 . ?
C32 H32B 0.9600 . ?
C32 H32C 0.9600 . ?
C29 H29A 0.9600 . ?
C29 H29B 0.9600 . ?
C29 H29C 0.9600 . ?
C27 H27A 0.9600 . ?
C27 H27B 0.9600 . ?
C27 H27C 0.9600 . ?
C33 H33A 0.9600 . ?
C33 H33B 0.9600 . ?
C33 H33C 0.9600 . ?
C18 C4 1.60(3) . ?
C18 C21 1.48(4) . ?
C18 C20 1.51(3) . ?
C18 C19 1.49(3) . ?
C22 C6 1.46(3) . ?
C22 C23 1.57(3) . ?
C22 C25 1.62(3) . ?
C22 C24 1.43(3) . ?
C4 C5 1.31(3) . ?
C5 H5 0.9300 . ?
C5 C6 1.43(2) . ?
C3 C2 1.31(4) . ?
C3 C14 1.65(4) . ?
C16 H16A 0.9600 . ?
C16 H16B 0.9600 . ?
C16 H16C 0.9600 . ?
C16 C14 1.48(4) . ?
C23 H23A 0.9600 . ?
C23 H23B 0.9600 . ?
C23 H23C 0.9600 . ?
C2 H2 0.9300 . ?
C2 C1 1.39(3) . ?
C21 H21A 0.9600 . ?
C21 H21B 0.9600 . ?
C21 H21C 0.9600 . ?
C17 H17A 0.9600 . ?
C17 H17B 0.9600 . ?
C17 H17C 0.9600 . ?
C17 C14 1.04(4) . ?
C20 H20A 0.9600 . ?
C20 H20B 0.9600 . ?
C20 H20C 0.9600 . ?
C19 H19A 0.9600 . ?
C19 H19B 0.9600 . ?
C19 H19C 0.9600 . ?
C25 H25A 0.9600 . ?
C25 H25B 0.9600 . ?
C25 H25C 0.9600 . ?
C14 C15 1.45(4) . ?
C15 H15A 0.9600 . ?
C15 H15B 0.9600 . ?
C15 H15C 0.9600 . ?
C10 C1 1.49(4) . ?
C10 C12 1.69(4) . ?
C10 C11 1.66(4) . ?
C10 C13 1.31(4) . ?
C12 H12A 0.9600 . ?
C12 H12B 0.9600 . ?
C12 H12C 0.9600 . ?
C11 H11A 0.9600 . ?
C11 H11B 0.9600 . ?
C11 H11C 0.9600 . ?
C13 H13A 0.9600 . ?
C13 H13B 0.9600 . ?
C13 H13C 0.9600 . ?
C24 H24A 0.9600 . ?
C24 H24B 0.9600 . ?
C24 H24C 0.9600 . ?
O4A C3A 1.23(4) . ?
O5A C1A 1.35(3) . ?
C3A C2A 1.44(4) . ?
C3A C14A 1.57(4) . ?
C16A H16D 0.9600 . ?
C16A H16E 0.9600 . ?
C16A H16F 0.9600 . ?
C16A C14A 1.52(2) . ?
C2A H2A 0.9300 . ?
C2A C1A 1.36(4) . ?
C17A H17D 0.9600 . ?
C17A H17E 0.9600 . ?
C17A H17F 0.9600 . ?
C17A C14A 1.52(2) . ?
C14A C15A 1.50(2) . ?
C15A H15D 0.9600 . ?
C15A H15E 0.9600 . ?
C15A H15F 0.9600 . ?
C10A C1A 1.69(5) . ?
C10A C12A 1.31(2) . ?
C10A C11A 1.29(2) . ?
C10A C13A 1.30(2) . ?
C12A H12D 0.9600 . ?
C12A H12E 0.9600 . ?
C12A H12F 0.9600 . ?
C11A H11D 0.9600 . ?
C11A H11E 0.9600 . ?
C11A H11F 0.9600 . ?
C13A H13D 0.9600 . ?
C13A H13E 0.9600 . ?
C13A H13F 0.9600 . ?
O2A C4A 1.19(3) . ?
O3A C6A 1.10(3) . ?
C18A C4A 1.61(4) . ?
C18A C21A 1.54(2) . ?
C18A C20A 1.52(2) . ?
C18A C19A 1.51(2) . ?
C22A C6A 1.69(4) . ?
C22A C23A 1.284(19) . ?
C22A C25A 1.28(2) . ?
C22A C24A 1.28(2) . ?
C4A C5A 1.50(3) . ?
C5A H5A 0.9300 . ?
C5A C6A 1.33(4) . ?
C23A H23D 0.9600 . ?
C23A H23E 0.9600 . ?
C23A H23F 0.9600 . ?
C21A H21D 0.9600 . ?
C21A H21E 0.9600 . ?
C21A H21F 0.9600 . ?
C20A H20D 0.9600 . ?
C20A H20E 0.9600 . ?
C20A H20F 0.9600 . ?
C19A H19D 0.9600 . ?
C19A H19E 0.9600 . ?
C19A H19F 0.9600 . ?
C25A H25D 0.9600 . ?
C25A H25E 0.9600 . ?
C25A H25F 0.9600 . ?
C24A H24D 0.9600 . ?
C24A H24E 0.9600 . ?
C24A H24F 0.9600 . ?
C29A H29D 0.9600 . ?
C29A H29E 0.9600 . ?
C29A H29F 0.9600 . ?
C28A H28D 0.9600 . ?
C28A H28E 0.9600 . ?
C28A H28F 0.9600 . ?
C27A H27D 0.9600 . ?
C27A H27E 0.9600 . ?
C27A H27F 0.9600 . ?
C31A H31D 0.9600 . ?
C31A H31E 0.9600 . ?
C31A H31F 0.9600 . ?
C32A H32D 0.9600 . ?
C32A H32E 0.9600 . ?
C32A H32F 0.9600 . ?
C33A H33D 0.9600 . ?
C33A H33E 0.9600 . ?
C33A H33F 0.9600 . ?
C46A C48A 1.3900 . ?
C46A C47A 1.3900 . ?
C48A H48A 0.9300 . ?
C48A C50A 1.3900 . ?
C50A H50A 0.9300 . ?
C50A C51A 1.3900 . ?
C51A H51A 0.9300 . ?
C51A C49A 1.3900 . ?
C49A H49A 0.9300 . ?
C49A C47A 1.3900 . ?
C47A H47A 0.9300 . ?
C40A C41A 1.3900 . ?
C40A C42A 1.3900 . ?
C41A H41A 0.9300 . ?
C41A C43A 1.3900 . ?
C43A H43A 0.9300 . ?
C43A C45A 1.3900 . ?
C45A H45A 0.9300 . ?
C45A C44A 1.3900 . ?
C44A H44A 0.9300 . ?
C44A C42A 1.3900 . ?
C42A H42A 0.9300 . ?
C34A C35A 1.3900 . ?
C34A C36A 1.3900 . ?
C35A H35A 0.9300 . ?
C35A C37A 1.3900 . ?
C37A H37A 0.9300 . ?
C37A C39A 1.3900 . ?
C39A H39A 0.9300 . ?
C39A C38A 1.3900 . ?
C38A H38A 0.9300 . ?
C38A C36A 1.3900 . ?
C36A H36A 0.9300 . ?

loop_
_geom_torsion_atom_site_label_1
_geom_torsion_atom_site_label_2
_geom_torsion_atom_site_label_3
_geom_torsion_atom_site_label_4
_geom_torsion
_geom_torsion_site_symmetry_1
_geom_torsion_site_symmetry_2
_geom_torsion_site_symmetry_3
_geom_torsion_site_symmetry_4
_geom_torsion_publ_flag
Dy1 O1 C9 C8 -3.7(18) . . . . ?
Dy1 O1 C9 C30 171.5(8) . . . . ?
Dy1 O2 C4 C18 172(3) . . . . ?
Dy1 O2 C4 C5 -7(7) . . . . ?
Dy1 O4 C3 C2 16(5) . . . . ?
Dy1 O4 C3 C14 -150(2) . . . . ?
Dy1 O3 C6 C22 -164.9(13) . . . . ?
Dy1 O3 C6 C5 21(3) . . . . ?
Dy1 O6 C7 C8 12.1(19) . . . . ?
Dy1 O6 C7 C26 -166.4(8) . . . . ?
Dy1 O5 C1 C2 -9(8) . . . . ?
Dy1 O5 C1 C10 165(4) . . . . ?
Dy1 O4A C3A C2A -3(8) . . . . ?
Dy1 O4A C3A C14A 170(4) . . . . ?
Dy1 O5A C1A C2A -11(7) . . . . ?
Dy1 O5A C1A C10A -172(3) . . . . ?
Dy1 O2A C4A C18A -174.2(12) . . . . ?
Dy1 O2A C4A C5A -3(4) . . . . ?
Dy1 O3A C6A C22A 159.8(10) . . . . ?
Dy1 O3A C6A C5A -21(6) . . . . ?
P1 C34 C35 C37 -162.1(7) . . . . ?
P1 C34 C36 C38 161.3(8) . . . . ?
P1 C46 C48 C50 -165.9(11) . . . . ?
P1 C46 C47 C49 166.8(10) . . . . ?
P1 C40 C41 C43 -173.1(16) . . . . ?
P1 C46A C48A C50A 175.3(16) . . . . ?
P1 C46A C47A C49A -175.2(16) . . . . ?
P1 C40A C41A C43A 169.8(11) . . . . ?
P1 C40A C42A C44A -169.2(11) . . . . ?
P1 C34A C35A C37A -165(4) . . . . ?
P1 C34A C36A C38A 164(4) . . . . ?
O1 C9 C8 C7 -3(2) . . . . ?
O1 C9 C30 C31 -101.9(19) . . . . ?
O1 C9 C30 C32 151(2) . . . . ?
O1 C9 C30 C33 40(2) . . . . ?
O1 C9 C30 C31A -131.8(19) . . . . ?
O1 C9 C30 C32A 115(2) . . . . ?
O1 C9 C30 C33A -17(2) . . . . ?
O2 C4 C5 C6 -8(5) . . . . ?
O4 C3 C2 C1 6(6) . . . . ?
O4 C3 C14 C16 -80(3) . . . . ?
O4 C3 C14 C17 48(5) . . . . ?
O4 C3 C14 C15 -177(3) . . . . ?
O6 C7 C8 C9 -1(2) . . . . ?
O6 C7 C26 C28 -81(3) . . . . ?
O6 C7 C26 C29 154(3) . . . . ?
O6 C7 C26 C27 43(3) . . . . ?
O6 C7 C26 C29A -158.5(15) . . . . ?
O6 C7 C26 C28A -35.9(18) . . . . ?
O6 C7 C26 C27A 80.5(17) . . . . ?
O7 P1 C34 C35 87.1(6) . . . . ?
O7 P1 C34 C36 -74.9(7) . . . . ?
O7 P1 C46 C48 -158.6(7) . . . . ?
O7 P1 C46 C47 35.0(9) . . . . ?
O7 P1 C40 C42 178.7(9) . . . . ?
O7 P1 C40 C41 -8.2(13) . . . . ?
O7 P1 C46A C48A -158.1(8) . . . . ?
O7 P1 C46A C47A 17.2(15) . . . . ?
O7 P1 C40A C41A 5.0(10) . . . . ?
O7 P1 C40A C42A 174.5(8) . . . . ?
O7 P1 C34A C35A 47(3) . . . . ?
O7 P1 C34A C36A -118(2) . . . . ?
C8 C9 C30 C31 73(2) . . . . ?
C8 C9 C30 C32 -34(2) . . . . ?
C8 C9 C30 C33 -145(2) . . . . ?
C8 C9 C30 C31A 44(2) . . . . ?
C8 C9 C30 C32A -69(2) . . . . ?
C8 C9 C30 C33A 158.6(19) . . . . ?
C8 C7 C26 C28 101(3) . . . . ?
C8 C7 C26 C29 -24(3) . . . . ?
C8 C7 C26 C27 -136(3) . . . . ?
C8 C7 C26 C29A 23(2) . . . . ?
C8 C7 C26 C28A 145.7(16) . . . . ?
C8 C7 C26 C27A -98.0(18) . . . . ?
C34 P1 C46 C48 -44.3(10) . . . . ?
C34 P1 C46 C47 149.3(7) . . . . ?
C34 P1 C40 C42 72.1(11) . . . . ?
C34 P1 C40 C41 -114.8(10) . . . . ?
C34 C35 C37 C39 0.0 . . . . ?
C35 C34 C36 C38 0.0 . . . . ?
C35 C37 C39 C38 0.0 . . . . ?
C37 C39 C38 C36 0.0 . . . . ?
C39 C38 C36 C34 0.0 . . . . ?
C36 C34 C35 C37 0.0 . . . . ?
C46 P1 C34 C35 -31.4(9) . . . . ?
C46 P1 C34 C36 166.7(9) . . . . ?
C46 P1 C40 C42 -49.9(15) . . . . ?
C46 P1 C40 C41 123.2(11) . . . . ?
C46 C48 C50 C51 0.0 . . . . ?
C48 C46 C47 C49 0.0 . . . . ?
C48 C50 C51 C49 0.0 . . . . ?
C50 C51 C49 C47 0.0 . . . . ?
C51 C49 C47 C46 0.0 . . . . ?
C47 C46 C48 C50 0.0 . . . . ?
C30 C9 C8 C7 -178.0(13) . . . . ?
C26 C7 C8 C9 177.8(13) . . . . ?
C42 C40 C41 C43 0.0 . . . . ?
C40 P1 C34 C35 -164.3(9) . . . . ?
C40 P1 C34 C36 33.8(10) . . . . ?
C40 P1 C46 C48 71.6(14) . . . . ?
C40 P1 C46 C47 -94.8(13) . . . . ?
C40 C42 C44 C45 0.0 . . . . ?
C40 C41 C43 C45 0.0 . . . . ?
C41 C43 C45 C44 0.0 . . . . ?
C43 C45 C44 C42 0.0 . . . . ?
C44 C42 C40 P1 173.0(16) . . . . ?
C44 C42 C40 C41 0.0 . . . . ?
C18 C4 C5 C6 173(2) . . . . ?
C4 C5 C6 O3 3(4) . . . . ?
C4 C5 C6 C22 -171(2) . . . . ?
C3 C2 C1 O5 -8(6) . . . . ?
C3 C2 C1 C10 177(3) . . . . ?
C23 C22 C6 O3 150.7(19) . . . . ?
C23 C22 C6 C5 -35(3) . . . . ?
C2 C3 C14 C16 114(3) . . . . ?
C2 C3 C14 C17 -118(4) . . . . ?
C2 C3 C14 C15 18(4) . . . . ?
C21 C18 C4 O2 82(3) . . . . ?
C21 C18 C4 C5 -99(3) . . . . ?
C20 C18 C4 O2 -158(3) . . . . ?
C20 C18 C4 C5 21(3) . . . . ?
C19 C18 C4 O2 -46(3) . . . . ?
C19 C18 C4 C5 133(3) . . . . ?
C25 C22 C6 O3 -107(2) . . . . ?
C25 C22 C6 C5 67(3) . . . . ?
C14 C3 C2 C1 171(3) . . . . ?
C12 C10 C1 O5 87(5) . . . . ?
C12 C10 C1 C2 -99(3) . . . . ?
C11 C10 C1 O5 -14(5) . . . . ?
C11 C10 C1 C2 160(3) . . . . ?
C13 C10 C1 O5 -135(4) . . . . ?
C13 C10 C1 C2 39(5) . . . . ?
C24 C22 C6 O3 18(3) . . . . ?
C24 C22 C6 C5 -168(2) . . . . ?
O4A C3A C2A C1A -16(5) . . . . ?
O4A C3A C14A C16A -105(4) . . . . ?
O4A C3A C14A C17A 43(4) . . . . ?
O4A C3A C14A C15A 149(3) . . . . ?
C3A C2A C1A O5A 24(6) . . . . ?
C3A C2A C1A C10A -177(2) . . . . ?
C2A C3A C14A C16A 69(4) . . . . ?
C2A C3A C14A C17A -144(3) . . . . ?
C2A C3A C14A C15A -38(4) . . . . ?
C14A C3A C2A C1A 172(3) . . . . ?
C12A C10A C1A O5A 171(3) . . . . ?
C12A C10A C1A C2A 5(3) . . . . ?
C11A C10A C1A O5A 52(3) . . . . ?
C11A C10A C1A C2A -114(3) . . . . ?
C13A C10A C1A O5A -73(3) . . . . ?
C13A C10A C1A C2A 121(3) . . . . ?
O2A C4A C5A C6A 12(5) . . . . ?
C18A C4A C5A C6A -177(3) . . . . ?
C4A C5A C6A O3A 2(6) . . . . ?
C4A C5A C6A C22A -178(2) . . . . ?
C23A C22A C6A O3A 159(2) . . . . ?
C23A C22A C6A C5A -21(3) . . . . ?
C21A C18A C4A O2A 130(2) . . . . ?
C21A C18A C4A C5A -42(3) . . . . ?
C20A C18A C4A O2A -113(2) . . . . ?
C20A C18A C4A C5A 74(3) . . . . ?
C19A C18A C4A O2A 11(3) . . . . ?
C19A C18A C4A C5A -162(2) . . . . ?
C25A C22A C6A O3A -82(2) . . . . ?
C25A C22A C6A C5A 98(3) . . . . ?
C24A C22A C6A O3A 40(3) . . . . ?
C24A C22A C6A C5A -140(3) . . . . ?
C46A P1 C40A C41A 123.0(10) . . . . ?
C46A P1 C40A C42A -67.4(11) . . . . ?
C46A P1 C34A C35A -79(3) . . . . ?
C46A P1 C34A C36A 116(3) . . . . ?
C46A C48A C50A C51A 0.0 . . . . ?
C48A C46A C47A C49A 0.0 . . . . ?
C48A C50A C51A C49A 0.0 . . . . ?
C50A C51A C49A C47A 0.0 . . . . ?
C51A C49A C47A C46A 0.0 . . . . ?
C47A C46A C48A C50A 0.0 . . . . ?
C40A P1 C46A C48A 86.0(12) . . . . ?
C40A P1 C46A C47A -98.8(13) . . . . ?
C40A P1 C34A C35A -178(2) . . . . ?
C40A P1 C34A C36A 17(3) . . . . ?
C40A C41A C43A C45A 0.0 . . . . ?
C41A C40A C42A C44A 0.0 . . . . ?
C41A C43A C45A C44A 0.0 . . . . ?
C43A C45A C44A C42A 0.0 . . . . ?
C45A C44A C42A C40A 0.0 . . . . ?
C42A C40A C41A C43A 0.0 . . . . ?
C34A P1 C46A C48A -33.2(14) . . . . ?
C34A P1 C46A C47A 142.0(13) . . . . ?
C34A P1 C40A C41A -130(2) . . . . ?
C34A P1 C40A C42A 39(2) . . . . ?
C34A C35A C37A C39A 0.0 . . . . ?
C35A C34A C36A C38A 0.0 . . . . ?
C35A C37A C39A C38A 0.0 . . . . ?
C37A C39A C38A C36A 0.0 . . . . ?
C39A C38A C36A C34A 0.0 . . . . ?
C36A C34A C35A C37A 0.0 . . . . ?
